data_4135038
loop_
_publ_author_name
'Ronson, Tanya K.'
'Wang, Yujia'
'Baldridge, Kim'
'Siegel, Jay S.'
'Nitschke, Jonathan R.'

_publ_section_title
;
 An <i>S</i><sub>10</sub>-symmetric 5-fold Interlocked [2]Catenane.
;
_journal_name_full 'Journal of the American Chemical Society'
_journal_paper_doi 10.1021/jacs.0c03349
_journal_year 2020
_chemical_formula_moiety 'C230 H130 Co5 N30 S10, 3(C2 H3 N), 10(Cl O4)'
_chemical_formula_sum 'C236 H139 Cl10 Co5 N33 O40 S10'
_chemical_formula_weight 5046.54
_space_group_crystal_system monoclinic
_space_group_IT_number 15
_space_group_name_Hall '-C 2yc'
_space_group_name_H-M_alt 'C 1 2/c 1'
_atom_sites_solution_hydrogens geom
_audit_creation_method SHELXL-2016/6
_cell_angle_alpha 90
_cell_angle_beta 98.5390(10)
_cell_angle_gamma 90
_cell_formula_units_Z 4
_cell_length_a 12.80850(10)
_cell_length_b 60.9472(10)
_cell_length_c 36.1921(3)
_cell_measurement_reflns_used 30801
_cell_measurement_temperature 100(2)
_cell_measurement_theta_max 25.2426090209
_cell_measurement_theta_min 1.09703825407
_cell_volume 27939.9(6)
_computing_cell_refinement
;
DIALS 2theta refinement, DIALS 1.7.1-g93fc14f4-release
;
_computing_data_collection 'Diamond GDA'
_computing_data_reduction
;
aimless (Evans, P. R. and Murshudov, G. N., 2013)
ccp4 (Winn, M. D. et al., 2011)
DIALS 1.7.1-g93fc14f4-release
pointless (Evans, P., 2006)
XIA2 0.5.432-ga4ad5612-dials-1.7 (Winter, G., 2010)
;
_computing_structure_refinement 'SHELXL-2016/6 (Sheldrick, 2016)'
_computing_structure_solution 'SHELXT 2014/5 (Sheldrick, 2014)'
_diffrn_ambient_temperature 100(2)
_diffrn_detector 'Photon counting pixel array'
_diffrn_measured_fraction_theta_full 0.997
_diffrn_measured_fraction_theta_max 0.997
_diffrn_measurement_device 'Fixed \c 3-circle diffractometer'
_diffrn_measurement_device_type 'Fluid Film Devices'
_diffrn_measurement_method 'shutterless scans'
_diffrn_measurement_specimen_support 'MiTeGen MicroMount'
_diffrn_radiation_monochromator 'Silicon 111'
_diffrn_radiation_source 'Diamond Light Source Beamline I19-1'
_diffrn_radiation_type Synchrotron
_diffrn_radiation_wavelength 0.6889
_diffrn_reflns_av_R_equivalents 0.0355
_diffrn_reflns_av_unetI/netI 0.0358
_diffrn_reflns_Laue_measured_fraction_full 0.997
_diffrn_reflns_Laue_measured_fraction_max 0.997
_diffrn_reflns_limit_h_max 15
_diffrn_reflns_limit_h_min -14
_diffrn_reflns_limit_k_max 72
_diffrn_reflns_limit_k_min -72
_diffrn_reflns_limit_l_max 40
_diffrn_reflns_limit_l_min -43
_diffrn_reflns_number 133938
_diffrn_reflns_point_group_measured_fraction_full 0.997
_diffrn_reflns_point_group_measured_fraction_max 0.997
_diffrn_reflns_theta_full 24.208
_diffrn_reflns_theta_max 24.208
_diffrn_reflns_theta_min 1.279
_diffrn_standards_decay_% 0
_diffrn_standards_interval_count 0
_diffrn_standards_number 0
_exptl_absorpt_coefficient_mu 0.481
_exptl_absorpt_correction_T_max 1.0
_exptl_absorpt_correction_T_min 0.979027237085
_exptl_absorpt_correction_type empirical
_exptl_absorpt_process_details
;
CCP4 7.0.062: AIMLESS, version 0.7.2 : 27/05/18
Scaling & analysis of unmerged intensities, absorption correction using spherical harmonics
;
_exptl_crystal_colour orange
_exptl_crystal_density_diffrn 1.200
_exptl_crystal_description block
_exptl_crystal_F_000 10284
_exptl_crystal_size_max 0.020
_exptl_crystal_size_mid 0.020
_exptl_crystal_size_min 0.020
_refine_diff_density_max 0.885
_refine_diff_density_min -0.793
_refine_diff_density_rms 0.066
_refine_ls_extinction_method none
_refine_ls_goodness_of_fit_ref 1.083
_refine_ls_hydrogen_treatment constr
_refine_ls_matrix_type full
_refine_ls_number_parameters 1558
_refine_ls_number_reflns 24616
_refine_ls_number_restraints 4034
_refine_ls_restrained_S_all 1.053
_refine_ls_R_factor_all 0.1333
_refine_ls_R_factor_gt 0.0909
_refine_ls_shift/su_max 0.004
_refine_ls_shift/su_mean 0.000
_refine_ls_structure_factor_coef Fsqd
_refine_ls_weighting_details 'w=1/[\s^2^(Fo^2^)+(0.2000P)^2^] where P=(Fo^2^+2Fc^2^)/3'
_refine_ls_weighting_scheme calc
_refine_ls_wR_factor_gt 0.3063
_refine_ls_wR_factor_ref 0.3339
_reflns_Friedel_coverage 0.000
_reflns_number_gt 11504
_reflns_number_total 24616
_reflns_threshold_expression 'I > 2\s(I)'
_cod_data_source_file ja0c03349_si_006.cif
_cod_data_source_block tkr135_sq
_cod_original_sg_symbol_H-M 'C 2/c'
_cod_database_code 4135038
_shelx_shelxl_version_number 2016/6
_shelx_space_group_comment
;
The symmetry employed for this shelxl refinement is uniquely defined
by the following loop, which should always be used as a source of
symmetry information in preference to the above space-group names.
They are only intended as comments.
;
_shelx_estimated_absorpt_t_min 0.990
_shelx_estimated_absorpt_t_max 0.990

loop_
_space_group_symop_operation_xyz
'x, y, z'
'-x, y, -z+1/2'
'x+1/2, y+1/2, z'
'-x+1/2, y+1/2, -z+1/2'
'-x, -y, -z'
'x, -y, z-1/2'
'-x+1/2, -y+1/2, -z'
'x+1/2, -y+1/2, z-1/2'

loop_
_atom_site_label
_atom_site_type_symbol
_atom_site_fract_x
_atom_site_fract_y
_atom_site_fract_z
_atom_site_U_iso_or_equiv
_atom_site_adp_type
_atom_site_occupancy
_atom_site_site_symmetry_order
_atom_site_calc_flag
_atom_site_refinement_flags_posn
_atom_site_refinement_flags_adp
_atom_site_refinement_flags_occupancy
_atom_site_disorder_assembly
_atom_site_disorder_group
Co1 Co 0.500000 0.44121(2) 0.750000 0.1284(4) Uani 1 2 d S T P . .
Co2 Co 0.59348(6) 0.56733(2) 0.48264(2) 0.1297(3) Uani 1 1 d . . . . .
Co3 Co 0.54976(9) 0.74882(2) 0.60537(3) 0.1756(5) Uani 1 1 d D . . . .
S1 S 0.21554(13) 0.54060(4) 0.78564(4) 0.1464(6) Uani 1 1 d D U . . .
N1 N 0.5657(3) 0.41743(9) 0.71441(11) 0.1376(17) Uani 1 1 d D U . . .
N2 N 0.6515(3) 0.43770(8) 0.77566(10) 0.1288(15) Uani 1 1 d D U . . .
N3 N 0.5267(3) 0.46743(8) 0.79194(10) 0.1278(15) Uani 1 1 d D U . . .
C1 C 0.5244(4) 0.40768(13) 0.68258(15) 0.158(3) Uani 1 1 d D U . . .
H1 H 0.454842 0.411545 0.671580 0.189 Uiso 1 1 calc R U . . .
C2 C 0.5787(5) 0.39215(13) 0.66489(17) 0.163(3) Uani 1 1 d D U . . .
H2 H 0.547000 0.386348 0.641533 0.195 Uiso 1 1 calc R U . . .
C3 C 0.6763(4) 0.38502(12) 0.68016(15) 0.152(2) Uani 1 1 d D U . . .
H3 H 0.711555 0.373822 0.668550 0.183 Uiso 1 1 calc R U . . .
C4 C 0.7231(4) 0.39484(11) 0.71378(13) 0.137(2) Uani 1 1 d D U . . .
C5 C 0.6656(4) 0.41079(10) 0.72919(12) 0.1345(19) Uani 1 1 d D U . . .
C6 C 0.7108(4) 0.42189(10) 0.76299(13) 0.1331(19) Uani 1 1 d D U . . .
C7 C 0.8129(4) 0.41651(11) 0.78045(13) 0.143(2) Uani 1 1 d D U . . .
C8 C 0.8694(4) 0.39967(12) 0.76440(15) 0.152(2) Uani 1 1 d D U . . .
H8 H 0.937890 0.395675 0.776324 0.182 Uiso 1 1 calc R U . . .
C9 C 0.8276(4) 0.38930(12) 0.73262(15) 0.148(2) Uani 1 1 d D U . . .
H9 H 0.867233 0.378224 0.722501 0.178 Uiso 1 1 calc R U . . .
C10 C 0.8500(4) 0.42908(12) 0.81236(15) 0.149(2) Uani 1 1 d D U . . .
H10 H 0.917929 0.426056 0.825842 0.179 Uiso 1 1 calc R U . . .
C11 C 0.7910(4) 0.44548(12) 0.82438(14) 0.143(2) Uani 1 1 d D U . . .
H11 H 0.818505 0.453938 0.845656 0.172 Uiso 1 1 calc R U . . .
C12 C 0.6899(4) 0.44986(10) 0.80544(12) 0.1347(19) Uani 1 1 d D U . . .
C13 C 0.6166(4) 0.46684(11) 0.81235(12) 0.1329(19) Uani 1 1 d D U . . .
H13 H 0.635047 0.477319 0.831650 0.159 Uiso 1 1 calc R U . . .
C14 C 0.4571(4) 0.48529(10) 0.79259(11) 0.1209(16) Uani 1 1 d D U . . .
C15 C 0.3477(4) 0.48129(11) 0.78662(12) 0.1305(18) Uani 1 1 d D U . . .
H15 H 0.322788 0.466600 0.784291 0.157 Uiso 1 1 calc R U . . .
C16 C 0.2769(4) 0.49813(11) 0.78414(14) 0.1303(18) Uani 1 1 d D U . . .
H16 H 0.203296 0.495154 0.780141 0.156 Uiso 1 1 calc R U . . .
C17 C 0.3129(4) 0.51968(10) 0.78747(13) 0.1303(17) Uani 1 1 d D U . . .
C18 C 0.4218(4) 0.52404(11) 0.79200(12) 0.1295(18) Uani 1 1 d D U . . .
H18 H 0.446853 0.538729 0.792833 0.155 Uiso 1 1 calc R U . . .
C19 C 0.4928(4) 0.50650(11) 0.79528(12) 0.1281(18) Uani 1 1 d D U . . .
H19 H 0.566568 0.509307 0.799409 0.154 Uiso 1 1 calc R U . . .
S2 S 0.28069(13) 0.54773(4) 0.63459(4) 0.1442(6) Uani 1 1 d D U . . .
N4 N 0.6676(3) 0.58586(8) 0.44040(10) 0.1283(15) Uani 1 1 d D U . . .
N5 N 0.7466(3) 0.55702(8) 0.49119(9) 0.1293(16) Uani 1 1 d D U . . .
N6 N 0.6133(3) 0.54925(9) 0.53534(9) 0.1303(16) Uani 1 1 d D U . . .
C21 C 0.6302(4) 0.60137(10) 0.41658(13) 0.1306(19) Uani 1 1 d D U . . .
H21 H 0.561539 0.606971 0.417718 0.157 Uiso 1 1 calc R U . . .
C22 C 0.6867(4) 0.60989(10) 0.38992(14) 0.1309(18) Uani 1 1 d D U . . .
H22 H 0.656123 0.620908 0.373159 0.157 Uiso 1 1 calc R U . . .
C23 C 0.7863(4) 0.60243(10) 0.38778(13) 0.1333(19) Uani 1 1 d D U . . .
H23 H 0.824978 0.608102 0.369444 0.160 Uiso 1 1 calc R U . . .
C24 C 0.8308(4) 0.58627(9) 0.41302(11) 0.1226(17) Uani 1 1 d D U . . .
C25 C 0.7682(4) 0.57862(10) 0.43870(12) 0.1252(18) Uani 1 1 d D U . . .
C26 C 0.8114(4) 0.56298(10) 0.46673(12) 0.1312(19) Uani 1 1 d D U . . .
C27 C 0.9141(4) 0.55466(11) 0.46800(12) 0.135(2) Uani 1 1 d D U . . .
C28 C 0.9745(4) 0.56189(11) 0.44025(13) 0.141(2) Uani 1 1 d D U . . .
H28 H 1.043105 0.556066 0.439806 0.169 Uiso 1 1 calc R U . . .
C29 C 0.9346(4) 0.57704(11) 0.41444(13) 0.138(2) Uani 1 1 d D U . . .
H29 H 0.977120 0.581738 0.396550 0.165 Uiso 1 1 calc R U . . .
C30 C 0.9478(4) 0.53975(12) 0.49743(13) 0.145(2) Uani 1 1 d D U . . .
H30 H 1.016633 0.533601 0.499747 0.174 Uiso 1 1 calc R U . . .
C31 C 0.8826(4) 0.53412(12) 0.52250(14) 0.148(2) Uani 1 1 d D U . . .
H31 H 0.905821 0.524086 0.542084 0.178 Uiso 1 1 calc R U . . .
C32 C 0.7819(4) 0.54315(10) 0.51925(12) 0.1307(19) Uani 1 1 d D U . . .
C33 C 0.7047(4) 0.54048(12) 0.54448(13) 0.138(2) Uani 1 1 d D U . . .
H33 H 0.721239 0.532479 0.567113 0.166 Uiso 1 1 calc R U . . .
C34 C 0.5376(4) 0.54885(11) 0.56008(11) 0.1280(19) Uani 1 1 d D U . . .
C35 C 0.5663(4) 0.55056(12) 0.59875(11) 0.138(2) Uani 1 1 d D U . . .
H35 H 0.638615 0.551164 0.609385 0.166 Uiso 1 1 calc R U . . .
C36 C 0.4883(4) 0.55136(11) 0.62145(12) 0.139(2) Uani 1 1 d D U . . .
H36 H 0.507945 0.552952 0.647670 0.167 Uiso 1 1 calc R U . . .
C37 C 0.3825(4) 0.54989(11) 0.60686(12) 0.1292(19) Uani 1 1 d D U . . .
C38 C 0.3538(4) 0.54825(11) 0.56808(11) 0.1285(19) Uani 1 1 d D U . . .
H38 H 0.281520 0.547354 0.557456 0.154 Uiso 1 1 calc R U . . .
C39 C 0.4317(4) 0.54795(11) 0.54542(12) 0.132(2) Uani 1 1 d D U . . .
H39 H 0.411867 0.547100 0.519105 0.158 Uiso 1 1 calc R U . . .
S3 S 0.31777(14) 0.63763(4) 0.59846(4) 0.1465(6) Uani 1 1 d D U . . .
N7 N 0.5727(5) 0.78030(11) 0.6307(2) 0.154(2) Uani 0.723(5) 1 d D U P A 1
N8 N 0.7036(5) 0.74957(10) 0.6155(2) 0.145(2) Uani 0.723(5) 1 d D U P A 1
N9 N 0.6027(5) 0.71447(9) 0.60092(13) 0.1496(18) Uani 1 1 d D U . . .
C41 C 0.5089(7) 0.79576(14) 0.6413(3) 0.166(3) Uani 0.723(5) 1 d D U P A 1
H41 H 0.436741 0.792110 0.641139 0.199 Uiso 0.723(5) 1 calc R U P A 1
C42 C 0.5415(7) 0.81679(15) 0.6524(3) 0.174(3) Uani 0.723(5) 1 d D U P A 1
H42 H 0.491818 0.827012 0.659246 0.208 Uiso 0.723(5) 1 calc R U P A 1
C43 C 0.6442(7) 0.82284(15) 0.6535(4) 0.184(3) Uani 0.723(5) 1 d D U P A 1
H43 H 0.666875 0.837254 0.660701 0.221 Uiso 0.723(5) 1 calc R U P A 1
C44 C 0.7165(7) 0.80705(14) 0.6435(4) 0.179(2) Uani 0.723(5) 1 d D U P A 1
C45 C 0.6776(6) 0.78592(13) 0.6344(3) 0.161(2) Uani 0.723(5) 1 d D U P A 1
C46 C 0.7489(6) 0.76897(12) 0.6251(3) 0.154(2) Uani 0.723(5) 1 d D U P A 1
C47 C 0.8577(6) 0.77231(14) 0.6310(4) 0.168(2) Uani 0.723(5) 1 d D U P A 1
C48 C 0.8951(8) 0.79393(15) 0.6405(4) 0.188(3) Uani 0.723(5) 1 d D U P A 1
H48 H 0.968942 0.796655 0.644055 0.225 Uiso 0.723(5) 1 calc R U P A 1
C49 C 0.8280(7) 0.81078(16) 0.6447(4) 0.191(3) Uani 0.723(5) 1 d D U P A 1
H49 H 0.855121 0.825249 0.648372 0.229 Uiso 0.723(5) 1 calc R U P A 1
C50 C 0.9186(7) 0.75453(14) 0.6208(3) 0.171(2) Uani 0.723(5) 1 d D U P A 1
H50 H 0.991079 0.756660 0.618911 0.206 Uiso 0.723(5) 1 calc R U P A 1
C51 C 0.8738(6) 0.73432(14) 0.6136(3) 0.161(2) Uani 0.723(5) 1 d D U P A 1
H51 H 0.916769 0.721767 0.611942 0.193 Uiso 0.723(5) 1 calc R U P A 1
C52 C 0.7647(6) 0.73240(12) 0.6089(3) 0.148(2) Uani 0.723(5) 1 d D U P A 1
C53 C 0.7028(6) 0.71286(11) 0.60324(19) 0.156(2) Uani 1 1 d D U . . .
H53 H 0.735346 0.698993 0.601236 0.187 Uiso 0.723(5) 1 calc R U P A 1
H53' H 0.732052 0.699356 0.596591 0.187 Uiso 0.277(5) 1 calc R U P A 2
C54 C 0.5422(5) 0.69511(11) 0.60005(17) 0.154(2) Uani 1 1 d D U . . .
C55 C 0.4416(5) 0.69525(11) 0.57916(18) 0.169(3) Uani 1 1 d D U . . .
H55 H 0.418580 0.707830 0.564704 0.203 Uiso 1 1 calc R U . . .
C56 C 0.3751(6) 0.67759(10) 0.57907(17) 0.168(3) Uani 1 1 d D U . . .
H56 H 0.307953 0.677649 0.563877 0.202 Uiso 1 1 calc R U . . .
C57 C 0.4073(4) 0.65970(9) 0.60141(13) 0.1423(19) Uani 1 1 d D U . . .
C58 C 0.5079(5) 0.65942(12) 0.62263(17) 0.157(2) Uani 1 1 d D U . . .
H58 H 0.529872 0.647109 0.637921 0.189 Uiso 1 1 calc R U . . .
C59 C 0.5751(5) 0.67695(10) 0.62140(16) 0.145(2) Uani 1 1 d D U . . .
H59 H 0.644100 0.676545 0.635265 0.174 Uiso 1 1 calc R U . . .
N7' N 0.5976(10) 0.7866(2) 0.6093(5) 0.155(3) Uiso 0.277(5) 1 d D U P A 2
N8' N 0.7362(11) 0.7545(2) 0.6110(5) 0.149(3) Uiso 0.277(5) 1 d D U P A 2
C41' C 0.5287(11) 0.8030(3) 0.6061(5) 0.165(3) Uiso 0.277(5) 1 d D U P A 2
H41' H 0.455732 0.799455 0.600658 0.198 Uiso 0.277(5) 1 calc R U P A 2
C42' C 0.5569(13) 0.8249(3) 0.6101(6) 0.180(4) Uiso 0.277(5) 1 d D U P A 2
H42' H 0.503957 0.835890 0.607491 0.216 Uiso 0.277(5) 1 calc R U P A 2
C43' C 0.6613(13) 0.8306(2) 0.6179(6) 0.181(4) Uiso 0.277(5) 1 d D U P A 2
H43' H 0.681244 0.845563 0.620737 0.217 Uiso 0.277(5) 1 calc R U P A 2
C44' C 0.7387(11) 0.8139(2) 0.6217(6) 0.175(3) Uiso 0.277(5) 1 d D U P A 2
C45' C 0.7015(10) 0.79227(19) 0.6171(6) 0.159(3) Uiso 0.277(5) 1 d D U P A 2
C46' C 0.7774(10) 0.7748(2) 0.6159(6) 0.154(3) Uiso 0.277(5) 1 d D U P A 2
C47' C 0.8839(10) 0.7790(2) 0.6300(6) 0.169(3) Uiso 0.277(5) 1 d D U P A 2
C48' C 0.9201(11) 0.8010(3) 0.6272(9) 0.183(3) Uiso 0.277(5) 1 d D U P A 2
H48' H 0.993264 0.803868 0.628020 0.220 Uiso 0.277(5) 1 calc R U P A 2
C49' C 0.8495(12) 0.8177(2) 0.6232(10) 0.188(4) Uiso 0.277(5) 1 d D U P A 2
H49' H 0.874377 0.832254 0.621416 0.225 Uiso 0.277(5) 1 calc R U P A 2
C50' C 0.9477(12) 0.7603(3) 0.6392(6) 0.165(3) Uiso 0.277(5) 1 d D U P A 2
H50' H 1.020333 0.761980 0.648885 0.198 Uiso 0.277(5) 1 calc R U P A 2
C51' C 0.9048(14) 0.7398(3) 0.6341(6) 0.157(3) Uiso 0.277(5) 1 d D U P A 2
H51' H 0.947817 0.727245 0.640327 0.188 Uiso 0.277(5) 1 calc R U P A 2
C52' C 0.7985(14) 0.7372(2) 0.6200(6) 0.155(3) Uiso 0.277(5) 1 d D U P A 2
S4 S 0.25338(12) 0.68698(4) 0.72745(4) 0.1462(6) Uani 1 1 d D U . . .
N10 N 0.4583(6) 0.76022(13) 0.95377(19) 0.217(4) Uani 1 1 d D U . . .
N11 N 0.6040(5) 0.75333(13) 0.91060(19) 0.204(3) Uani 1 1 d D U . . .
N12 N 0.5191(4) 0.73697(10) 0.84813(14) 0.159(2) Uani 1 1 d D U . . .
C61 C 0.3839(7) 0.76533(17) 0.9737(3) 0.239(5) Uani 1 1 d D U . . .
H61 H 0.313249 0.761241 0.964415 0.287 Uiso 1 1 calc R U . . .
C62 C 0.4032(7) 0.7764(2) 1.0074(3) 0.295(6) Uani 1 1 d D U . . .
H62 H 0.345548 0.780890 1.019383 0.354 Uiso 1 1 calc R U . . .
C63 C 0.5049(8) 0.7809(3) 1.0239(3) 0.305(7) Uani 1 1 d D U . . .
H63 H 0.519171 0.786410 1.048664 0.366 Uiso 1 1 calc R U . . .
C64 C 0.5870(7) 0.77700(19) 1.0029(2) 0.242(4) Uani 1 1 d D U . . .
C65 C 0.5584(6) 0.76702(16) 0.9677(2) 0.216(4) Uani 1 1 d D U . . .
C66 C 0.6379(5) 0.76319(16) 0.9443(2) 0.212(4) Uani 1 1 d D U . . .
C67 C 0.7412(6) 0.76982(18) 0.9554(2) 0.232(4) Uani 1 1 d D U . . .
C68 C 0.7678(7) 0.7805(2) 0.9906(2) 0.234(5) Uani 1 1 d D U . . .
H68 H 0.837797 0.785659 0.998211 0.280 Uiso 1 1 calc R U . . .
C69 C 0.6944(7) 0.7834(2) 1.0129(3) 0.255(5) Uani 1 1 d D U . . .
H69 H 0.714999 0.790064 1.036559 0.306 Uiso 1 1 calc R U . . .
C70 C 0.8091(7) 0.7648(2) 0.9299(3) 0.258(5) Uani 1 1 d D U . . .
H70 H 0.881388 0.768743 0.935655 0.309 Uiso 1 1 calc R U . . .
C71 C 0.7750(6) 0.75429(19) 0.8968(3) 0.268(5) Uani 1 1 d D U . . .
H71 H 0.824363 0.750487 0.880736 0.322 Uiso 1 1 calc R U . . .
C72 C 0.6700(6) 0.7492(2) 0.8868(2) 0.220(4) Uani 1 1 d D U . . .
C73 C 0.6184(5) 0.73933(16) 0.8527(2) 0.214(4) Uani 1 1 d D U . . .
H73 H 0.658270 0.734667 0.833950 0.256 Uiso 1 1 calc R U . . .
C74 C 0.4619(4) 0.72493(12) 0.81849(16) 0.149(2) Uani 1 1 d D U . . .
C75 C 0.3662(5) 0.73319(10) 0.80014(19) 0.158(2) Uani 1 1 d D U . . .
H75 H 0.341316 0.747042 0.807136 0.190 Uiso 1 1 calc R U . . .
C76 C 0.3081(5) 0.72135(11) 0.77205(17) 0.147(2) Uani 1 1 d D U . . .
H76 H 0.246518 0.727675 0.758263 0.176 Uiso 1 1 calc R U . . .
C77 C 0.3377(4) 0.70031(11) 0.76349(15) 0.1374(19) Uani 1 1 d D U . . .
C78 C 0.4333(4) 0.69193(11) 0.78181(15) 0.146(2) Uani 1 1 d D U . . .
H78 H 0.456280 0.677749 0.775691 0.175 Uiso 1 1 calc R U . . .
C79 C 0.4940(4) 0.70433(12) 0.80883(17) 0.153(2) Uani 1 1 d D U . . .
H79 H 0.559031 0.698594 0.821017 0.183 Uiso 1 1 calc R U . . .
S5 S 0.18945(13) 0.62669(4) 0.84170(4) 0.1532(7) Uani 1 1 d D U . . .
N13 N 0.4682(3) 0.54046(9) 1.05447(9) 0.1225(15) Uani 1 1 d D U . . .
N14 N 0.5546(3) 0.57798(8) 1.04024(10) 0.1323(16) Uani 1 1 d D U . . .
N15 N 0.4413(3) 0.59590(9) 0.98415(9) 0.1324(16) Uani 1 1 d D U . . .
C81 C 0.4314(4) 0.52072(10) 1.05955(13) 0.1311(18) Uani 1 1 d D U . . .
H81 H 0.371043 0.515786 1.043219 0.157 Uiso 1 1 calc R U . . .
C82 C 0.4771(4) 0.50671(11) 1.08783(14) 0.1367(19) Uani 1 1 d D U . . .
H82 H 0.444721 0.492970 1.091104 0.164 Uiso 1 1 calc R U . . .
C83 C 0.5674(4) 0.51228(10) 1.11096(12) 0.1337(19) Uani 1 1 d D U . . .
H83 H 0.599253 0.502473 1.129730 0.160 Uiso 1 1 calc R U . . .
C84 C 0.6115(4) 0.53296(10) 1.10608(12) 0.1333(19) Uani 1 1 d D U . . .
C85 C 0.5595(4) 0.54609(9) 1.07707(11) 0.1257(17) Uani 1 1 d D U . . .
C86 C 0.6046(4) 0.56685(9) 1.06939(12) 0.1318(19) Uani 1 1 d D U . . .
C87 C 0.6990(5) 0.57429(11) 1.09080(13) 0.149(2) Uani 1 1 d D U . . .
C88 C 0.7477(5) 0.56085(12) 1.12075(15) 0.159(3) Uani 1 1 d D U . . .
H88 H 0.810050 0.565824 1.135984 0.191 Uiso 1 1 calc R U . . .
C89 C 0.7065(5) 0.54119(12) 1.12774(14) 0.150(2) Uani 1 1 d D U . . .
H89 H 0.741453 0.532499 1.147619 0.180 Uiso 1 1 calc R U . . .
C90 C 0.7366(5) 0.59431(11) 1.07901(16) 0.164(3) Uani 1 1 d D U . . .
H90 H 0.797530 0.600657 1.093175 0.196 Uiso 1 1 calc R U . . .
C91 C 0.6889(5) 0.60498(12) 1.04791(16) 0.165(3) Uani 1 1 d D U . . .
H91 H 0.719950 0.617757 1.039155 0.197 Uiso 1 1 calc R U . . .
C92 C 0.5934(4) 0.59681(11) 1.02910(13) 0.144(2) Uani 1 1 d D U . . .
C93 C 0.5304(4) 0.60526(11) 0.99565(13) 0.143(2) Uani 1 1 d D U . . .
H93 H 0.553932 0.617363 0.982556 0.171 Uiso 1 1 calc R U . . .
C94 C 0.3838(4) 0.60224(11) 0.94910(11) 0.1327(19) Uani 1 1 d D U . . .
C95 C 0.2755(4) 0.60580(11) 0.94630(12) 0.140(2) Uani 1 1 d D U . . .
H95 H 0.240831 0.603200 0.967332 0.167 Uiso 1 1 calc R U . . .
C96 C 0.2179(4) 0.61309(11) 0.91316(12) 0.139(2) Uani 1 1 d D U . . .
H96 H 0.144690 0.616129 0.911791 0.166 Uiso 1 1 calc R U . . .
C97 C 0.2680(4) 0.61594(11) 0.88176(12) 0.136(2) Uani 1 1 d D U . . .
C98 C 0.3752(4) 0.61104(12) 0.88410(12) 0.139(2) Uani 1 1 d D U . . .
H98 H 0.408643 0.611408 0.862377 0.167 Uiso 1 1 calc R U . . .
C99 C 0.4321(4) 0.60565(12) 0.91830(12) 0.141(2) Uani 1 1 d D U . . .
H99 H 0.506617 0.604267 0.920526 0.169 Uiso 1 1 calc R U . . .
C101 C 0.2811(4) 0.56535(12) 0.77697(15) 0.1347(18) Uani 1 1 d . U . . .
C102 C 0.3257(4) 0.56835(13) 0.74229(14) 0.1243(17) Uani 1 1 d . U . . .
C103 C 0.3088(4) 0.55478(12) 0.70872(14) 0.1276(17) Uani 1 1 d . U . . .
H103 H 0.286862 0.539951 0.710172 0.153 Uiso 1 1 calc R U . . .
C104 C 0.3250(4) 0.56367(13) 0.67433(14) 0.1267(17) Uani 1 1 d . U . . .
C105 C 0.3585(4) 0.58613(13) 0.67059(13) 0.1212(16) Uani 1 1 d . U . . .
C106 C 0.3499(4) 0.60051(14) 0.63854(14) 0.1300(18) Uani 1 1 d . U . . .
H106 H 0.341804 0.593990 0.614446 0.156 Uiso 1 1 calc R U . . .
C107 C 0.3527(4) 0.62290(14) 0.64069(14) 0.1304(18) Uani 1 1 d . U . . .
C108 C 0.3636(4) 0.63423(12) 0.67712(14) 0.1208(16) Uani 1 1 d . U . . .
C109 C 0.3308(4) 0.65534(12) 0.68637(14) 0.1231(16) Uani 1 1 d . U . . .
H109 H 0.319653 0.666113 0.667225 0.148 Uiso 1 1 calc R U . . .
C110 C 0.3140(4) 0.66121(11) 0.72238(14) 0.1254(17) Uani 1 1 d . U . . .
C111 C 0.3266(4) 0.64543(12) 0.75173(14) 0.1291(17) Uani 1 1 d . U . . .
C112 C 0.2798(4) 0.64519(13) 0.78665(15) 0.1305(18) Uani 1 1 d . U . . .
H112 H 0.255258 0.658453 0.796134 0.157 Uiso 1 1 calc R U . . .
C113 C 0.2717(4) 0.62594(15) 0.80534(15) 0.1377(19) Uani 1 1 d . U . . .
C114 C 0.3045(4) 0.60418(14) 0.79236(13) 0.1288(17) Uani 1 1 d . U . . .
C115 C 0.2711(5) 0.58272(14) 0.80044(14) 0.1397(19) Uani 1 1 d . U . . .
H115 H 0.241254 0.580301 0.822596 0.168 Uiso 1 1 calc R U . . .
C116 C 0.3706(4) 0.58822(13) 0.73911(13) 0.1190(15) Uani 1 1 d . U . . .
C117 C 0.3884(4) 0.59709(12) 0.70402(13) 0.1152(15) Uani 1 1 d . U . . .
C118 C 0.3895(4) 0.61961(12) 0.70660(12) 0.1152(15) Uani 1 1 d . U . . .
C119 C 0.3719(4) 0.62557(13) 0.74373(13) 0.1211(16) Uani 1 1 d . U . . .
C120 C 0.3613(4) 0.60643(12) 0.76289(13) 0.1197(16) Uani 1 1 d . U . . .
Cl1 Cl 1.0627(3) 0.50268(7) 0.68769(8) 0.1486(11) Uani 0.5 1 d D U P B -1
O1 O 1.0140(7) 0.48508(15) 0.6642(2) 0.169(3) Uani 0.5 1 d D U P B -1
O2 O 1.0281(7) 0.50086(19) 0.72357(18) 0.177(4) Uani 0.5 1 d D U P B -1
O3 O 1.0225(8) 0.52288(16) 0.6708(3) 0.197(4) Uani 0.5 1 d D U P B -1
O4 O 1.1769(5) 0.50130(12) 0.69233(15) 0.125(2) Uani 0.5 1 d D U P B -1
Cl2 Cl 0.7750(3) 0.48100(13) 0.52514(9) 0.1184(14) Uani 0.757(12) 1 d D U P C 1
O5 O 0.8495(5) 0.48775(18) 0.55676(14) 0.145(2) Uani 0.757(12) 1 d D U P C 1
O6 O 0.6762(4) 0.49161(16) 0.52680(14) 0.119(2) Uani 0.757(12) 1 d D U P C 1
O7 O 0.8136(4) 0.48859(17) 0.49204(12) 0.130(2) Uani 0.757(12) 1 d D U P C 1
O8 O 0.7646(6) 0.45752(15) 0.5247(2) 0.131(2) Uani 0.757(12) 1 d D U P C 1
Cl2' Cl 0.7667(8) 0.4700(2) 0.5243(3) 0.102(2) Uani 0.243(12) 1 d D U P C 2
O5' O 0.8439(13) 0.4762(3) 0.5553(4) 0.113(4) Uiso 0.243(12) 1 d D U P C 2
O6' O 0.7516(14) 0.4469(3) 0.5241(5) 0.102(5) Uiso 0.243(12) 1 d D U P C 2
O7' O 0.8077(14) 0.4754(3) 0.4909(4) 0.122(5) Uiso 0.243(12) 1 d D U P C 2
O8' O 0.6677(11) 0.4806(3) 0.5263(6) 0.117(5) Uiso 0.243(12) 1 d D U P C 2
Cl3 Cl 1.04626(15) 0.37504(4) 0.85606(5) 0.1508(6) Uani 1 1 d D U . D 3
O9 O 0.9437(4) 0.37001(9) 0.83764(16) 0.187(2) Uani 1 1 d D U . D 3
O10 O 1.0699(3) 0.39728(7) 0.84690(11) 0.1418(13) Uani 1 1 d D U . D 3
O11 O 1.0401(5) 0.37406(11) 0.89566(13) 0.216(3) Uani 1 1 d D U . D 3
O12 O 1.1243(5) 0.36056(9) 0.8470(2) 0.219(3) Uani 1 1 d D U . D 3
Cl4 Cl 0.9024(4) 0.78897(7) 0.52469(16) 0.1897(18) Uani 0.5 1 d D U P E 3
O14 O 0.9011(10) 0.76872(15) 0.5430(3) 0.208(4) Uiso 0.5 1 d D U P E 3
O15 O 0.8235(8) 0.80239(16) 0.5390(3) 0.191(4) Uiso 0.5 1 d D U P E 3
O16 O 0.8737(13) 0.7880(3) 0.4864(3) 0.278(7) Uiso 0.5 1 d D U P E 3
O13 O 0.9985(10) 0.8007(3) 0.5347(5) 0.302(9) Uiso 0.5 1 d D U P E 3
Cl5 Cl 0.8549(3) 0.70616(11) 0.86499(15) 0.207(2) Uani 0.5 1 d D U P F 1
O19 O 0.8615(14) 0.7247(2) 0.8398(5) 0.314(9) Uiso 0.5 1 d D U P F 1
O17 O 0.8955(10) 0.68669(19) 0.8509(4) 0.221(5) Uiso 0.5 1 d D U P F 1
O18 O 0.9100(10) 0.7139(2) 0.8995(3) 0.240(6) Uiso 0.5 1 d D U P F 1
O20 O 0.7445(6) 0.70325(16) 0.8679(3) 0.175(3) Uiso 0.5 1 d D U P F 1
C3S C 0.8969(19) 0.6790(4) 0.8797(8) 0.237(9) Uiso 0.5 1 d D U P G 2
C4S C 0.9565(19) 0.6585(4) 0.8741(7) 0.248(9) Uiso 0.5 1 d D U P G 2
N2S N 0.8420(13) 0.6931(3) 0.8870(5) 0.179(5) Uiso 0.5 1 d D U P G 2
C1S C 0.8216(5) 0.51145(15) 0.40571(15) 0.154(3) Uani 1 1 d D U . . .
C2S C 0.9022(5) 0.49603(14) 0.41612(15) 0.173(3) Uani 1 1 d D U . . .
H2S1 H 0.970466 0.503579 0.420729 0.259 Uiso 1 1 calc R U . . .
H2S2 H 0.902869 0.485315 0.395974 0.259 Uiso 1 1 calc R U . . .
H2S3 H 0.889508 0.488457 0.438922 0.259 Uiso 1 1 calc R U . . .
N1S N 0.7559(5) 0.52433(13) 0.39752(14) 0.166(2) Uani 1 1 d D U . . .

loop_
_atom_site_aniso_label
_atom_site_aniso_U_11
_atom_site_aniso_U_22
_atom_site_aniso_U_33
_atom_site_aniso_U_23
_atom_site_aniso_U_13
_atom_site_aniso_U_12
Co1 0.0830(6) 0.2350(12) 0.0605(5) 0.000 -0.0110(4) 0.000
Co2 0.1077(5) 0.2283(9) 0.0515(3) 0.0170(4) 0.0065(3) 0.0478(5)
Co3 0.1634(9) 0.1755(9) 0.1578(9) -0.0158(6) -0.0754(7) 0.0580(7)
S1 0.1164(11) 0.2375(19) 0.0924(9) -0.0024(10) 0.0386(8) -0.0024(11)
N1 0.087(3) 0.243(5) 0.075(2) -0.006(3) -0.013(2) 0.022(3)
N2 0.091(3) 0.228(5) 0.062(2) 0.008(2) -0.0070(19) -0.008(3)
N3 0.095(3) 0.229(5) 0.055(2) 0.007(2) -0.0047(19) -0.012(3)
C1 0.092(4) 0.279(8) 0.093(4) -0.015(4) -0.017(3) 0.022(4)
C2 0.113(4) 0.265(8) 0.100(4) -0.028(4) -0.016(3) 0.019(5)
C3 0.093(3) 0.255(7) 0.102(4) -0.006(4) -0.010(3) 0.014(4)
C4 0.081(3) 0.246(7) 0.080(3) 0.006(3) 0.002(2) 0.014(3)
C5 0.083(3) 0.247(6) 0.067(3) 0.005(3) -0.009(2) -0.008(3)
C6 0.084(3) 0.236(6) 0.076(3) 0.015(3) 0.000(2) -0.005(3)
C7 0.087(3) 0.263(7) 0.070(3) 0.019(3) -0.013(2) -0.002(4)
C8 0.092(4) 0.268(7) 0.087(3) 0.025(4) -0.013(3) 0.013(4)
C9 0.098(4) 0.249(7) 0.092(4) 0.015(4) -0.005(3) 0.006(4)
C10 0.084(3) 0.273(7) 0.083(3) 0.020(4) -0.012(3) -0.011(4)
C11 0.087(3) 0.259(7) 0.075(3) 0.007(4) -0.014(3) -0.016(4)
C12 0.099(3) 0.238(6) 0.061(3) 0.010(3) -0.008(2) -0.010(3)
C13 0.095(3) 0.243(6) 0.054(2) 0.005(3) -0.007(2) -0.010(3)
C14 0.105(3) 0.215(5) 0.041(2) -0.001(3) 0.004(2) -0.006(3)
C15 0.109(4) 0.221(6) 0.057(2) -0.004(3) -0.003(3) -0.007(4)
C16 0.104(4) 0.218(6) 0.067(3) -0.007(3) 0.007(3) -0.004(4)
C17 0.109(4) 0.229(5) 0.056(2) -0.001(3) 0.024(2) 0.007(4)
C18 0.121(4) 0.213(6) 0.052(2) -0.008(3) 0.007(3) -0.015(4)
C19 0.112(4) 0.221(6) 0.049(2) 0.003(3) 0.003(2) -0.016(4)
S2 0.1266(12) 0.2335(19) 0.0754(8) -0.0169(9) 0.0242(8) 0.0154(11)
N4 0.108(3) 0.215(5) 0.059(2) 0.011(2) 0.000(2) 0.029(3)
N5 0.109(3) 0.224(5) 0.053(2) 0.012(2) 0.0045(19) 0.052(3)
N6 0.104(3) 0.234(5) 0.0518(19) 0.012(2) 0.0086(19) 0.044(3)
C21 0.105(4) 0.218(6) 0.062(3) 0.015(3) -0.010(2) 0.034(4)
C22 0.116(4) 0.195(6) 0.075(3) 0.014(3) -0.008(3) 0.016(4)
C23 0.110(4) 0.214(6) 0.069(3) 0.010(3) -0.007(3) 0.011(4)
C24 0.110(3) 0.197(5) 0.056(2) 0.002(3) -0.003(2) 0.019(3)
C25 0.112(4) 0.203(5) 0.059(2) 0.000(3) 0.006(2) 0.039(3)
C26 0.115(4) 0.223(6) 0.054(2) 0.006(3) 0.006(2) 0.046(4)
C27 0.101(3) 0.241(6) 0.063(3) 0.016(3) 0.004(2) 0.037(4)
C28 0.117(4) 0.235(6) 0.071(3) 0.008(3) 0.012(3) 0.038(4)
C29 0.106(4) 0.238(6) 0.068(3) 0.012(3) 0.010(3) 0.026(4)
C30 0.114(4) 0.242(7) 0.077(3) 0.011(3) 0.007(3) 0.053(4)
C31 0.119(4) 0.252(7) 0.071(3) 0.026(3) 0.008(3) 0.068(4)
C32 0.116(4) 0.217(6) 0.057(2) 0.015(3) 0.007(2) 0.043(4)
C33 0.118(4) 0.232(6) 0.065(3) 0.022(3) 0.014(3) 0.049(4)
C34 0.114(3) 0.212(6) 0.056(2) 0.015(3) 0.007(2) 0.042(4)
C35 0.115(4) 0.246(7) 0.053(2) 0.015(3) 0.008(2) 0.040(4)
C36 0.120(4) 0.239(7) 0.056(2) -0.002(3) 0.006(3) 0.035(4)
C37 0.115(4) 0.206(6) 0.068(3) -0.003(3) 0.019(3) 0.030(4)
C38 0.109(4) 0.211(6) 0.065(2) 0.004(3) 0.010(2) 0.028(4)
C39 0.114(4) 0.225(6) 0.055(2) 0.003(3) 0.006(2) 0.030(4)
S3 0.1312(12) 0.2324(19) 0.0667(7) 0.0124(9) -0.0153(7) 0.0358(12)
N7 0.143(4) 0.165(4) 0.151(4) 0.009(3) 0.014(3) 0.022(3)
N8 0.138(4) 0.154(3) 0.138(4) 0.009(3) -0.001(3) 0.035(3)
N9 0.168(4) 0.185(5) 0.085(3) 0.007(3) -0.017(3) 0.061(4)
C41 0.159(4) 0.167(4) 0.169(5) -0.004(4) 0.018(4) 0.019(4)
C42 0.170(5) 0.173(5) 0.177(5) -0.009(4) 0.027(4) 0.016(4)
C43 0.185(4) 0.178(4) 0.187(5) -0.007(4) 0.020(4) 0.004(4)
C44 0.171(4) 0.178(4) 0.185(4) -0.006(4) 0.021(4) 0.006(3)
C45 0.154(3) 0.165(4) 0.161(4) -0.001(3) 0.016(3) 0.013(3)
C46 0.145(3) 0.157(3) 0.157(4) 0.008(3) 0.013(3) 0.019(3)
C47 0.159(3) 0.168(3) 0.176(4) 0.003(3) 0.017(3) 0.010(3)
C48 0.178(4) 0.188(4) 0.195(5) 0.002(4) 0.021(4) 0.008(4)
C49 0.182(4) 0.190(4) 0.198(5) -0.002(4) 0.019(4) 0.005(4)
C50 0.163(4) 0.174(4) 0.176(4) -0.001(4) 0.022(4) 0.009(3)
C51 0.155(4) 0.165(4) 0.165(4) 0.011(4) 0.031(4) 0.020(4)
C52 0.144(4) 0.155(4) 0.141(4) 0.011(4) 0.011(4) 0.031(3)
C53 0.198(6) 0.165(5) 0.111(4) 0.023(4) 0.039(5) 0.047(4)
C54 0.185(6) 0.172(5) 0.092(4) 0.011(4) -0.022(4) 0.043(4)
C55 0.206(7) 0.178(6) 0.100(4) -0.001(4) -0.052(4) 0.068(4)
C56 0.196(7) 0.177(6) 0.106(4) -0.016(4) -0.059(4) 0.048(4)
C57 0.158(5) 0.199(5) 0.062(3) 0.007(3) -0.010(3) 0.066(4)
C58 0.138(5) 0.226(7) 0.103(4) 0.051(5) 0.003(4) 0.038(4)
C59 0.145(5) 0.195(6) 0.089(3) 0.024(4) -0.005(3) 0.051(4)
S4 0.1022(10) 0.2322(18) 0.0918(9) -0.0165(10) -0.0260(7) 0.0219(11)
N10 0.225(7) 0.199(6) 0.189(7) -0.005(5) -0.091(6) -0.059(6)
N11 0.193(7) 0.185(6) 0.195(7) 0.016(5) -0.100(5) -0.053(6)
N12 0.122(4) 0.206(5) 0.134(4) 0.002(3) -0.026(3) -0.052(4)
C61 0.258(10) 0.232(10) 0.197(10) -0.036(7) -0.070(7) -0.057(9)
C62 0.281(11) 0.332(13) 0.242(11) -0.088(10) -0.056(9) -0.064(11)
C63 0.288(12) 0.320(14) 0.270(13) -0.079(11) -0.084(8) -0.088(13)
C64 0.262(9) 0.221(9) 0.198(8) -0.002(7) -0.114(7) -0.063(9)
C65 0.245(8) 0.173(7) 0.186(7) 0.003(6) -0.113(5) -0.044(7)
C66 0.211(7) 0.183(7) 0.196(7) 0.020(6) -0.120(5) -0.056(7)
C67 0.213(8) 0.236(9) 0.199(8) 0.041(7) -0.119(6) -0.104(8)
C68 0.224(9) 0.219(9) 0.210(10) 0.027(8) -0.125(7) -0.080(9)
C69 0.284(11) 0.234(9) 0.201(10) -0.007(9) -0.117(7) -0.077(11)
C70 0.210(9) 0.295(12) 0.226(10) 0.026(9) -0.102(6) -0.111(9)
C71 0.190(7) 0.344(12) 0.234(9) 0.043(8) -0.088(7) -0.115(8)
C72 0.163(7) 0.263(10) 0.201(9) 0.015(7) -0.085(5) -0.086(7)
C73 0.135(5) 0.302(10) 0.181(7) 0.021(6) -0.050(5) -0.092(6)
C74 0.107(4) 0.216(6) 0.110(4) 0.019(4) -0.030(3) -0.046(4)
C75 0.137(5) 0.167(5) 0.155(6) 0.012(4) -0.031(4) -0.037(4)
C76 0.114(4) 0.177(5) 0.132(5) 0.022(4) -0.038(4) -0.029(4)
C77 0.100(4) 0.208(5) 0.094(3) 0.015(4) -0.018(3) -0.020(4)
C78 0.091(3) 0.241(7) 0.096(4) 0.000(4) -0.017(3) 0.003(4)
C79 0.089(4) 0.252(7) 0.108(4) 0.007(4) -0.017(3) -0.020(4)
S5 0.1145(11) 0.274(2) 0.0677(7) -0.0224(10) 0.0041(7) 0.0086(12)
N13 0.101(3) 0.212(5) 0.0560(19) -0.022(2) 0.0154(18) -0.041(3)
N14 0.111(3) 0.224(5) 0.058(2) -0.018(2) 0.000(2) -0.045(3)
N15 0.116(3) 0.220(5) 0.059(2) -0.013(2) 0.002(2) -0.041(3)
C81 0.112(4) 0.214(6) 0.069(3) -0.025(3) 0.019(3) -0.027(4)
C82 0.119(4) 0.216(6) 0.077(3) -0.010(3) 0.020(3) -0.035(4)
C83 0.131(4) 0.213(6) 0.057(2) -0.006(3) 0.014(3) -0.037(4)
C84 0.120(4) 0.224(6) 0.055(2) -0.008(3) 0.011(2) -0.041(4)
C85 0.111(4) 0.212(5) 0.053(2) -0.012(3) 0.008(2) -0.030(3)
C86 0.116(4) 0.220(5) 0.056(2) -0.009(3) 0.003(2) -0.052(4)
C87 0.131(4) 0.243(6) 0.065(3) -0.002(3) -0.011(3) -0.057(4)
C88 0.132(5) 0.258(7) 0.077(3) 0.002(4) -0.017(3) -0.058(5)
C89 0.130(5) 0.249(7) 0.063(3) -0.007(4) -0.010(3) -0.035(4)
C90 0.142(5) 0.242(7) 0.095(4) -0.006(4) -0.021(3) -0.072(5)
C91 0.150(5) 0.245(7) 0.089(4) 0.009(4) -0.014(3) -0.076(5)
C92 0.128(4) 0.227(6) 0.070(3) -0.009(3) -0.006(3) -0.066(4)
C93 0.131(4) 0.224(6) 0.070(3) -0.004(3) 0.006(3) -0.059(4)
C94 0.109(3) 0.222(6) 0.063(3) -0.006(3) 0.002(2) -0.032(4)
C95 0.118(4) 0.241(7) 0.061(3) -0.027(3) 0.017(3) -0.040(4)
C96 0.111(4) 0.232(6) 0.071(3) -0.024(3) 0.009(3) -0.019(4)
C97 0.108(4) 0.233(6) 0.065(3) -0.014(3) 0.002(2) -0.023(4)
C98 0.110(4) 0.246(7) 0.060(3) -0.006(3) 0.008(2) -0.024(4)
C99 0.104(4) 0.246(7) 0.069(3) 0.002(3) 0.000(2) -0.035(4)
C101 0.097(3) 0.227(5) 0.077(3) 0.001(3) 0.007(3) -0.004(4)
C102 0.091(3) 0.213(5) 0.069(3) -0.007(3) 0.014(2) 0.014(3)
C103 0.104(4) 0.202(5) 0.078(3) -0.003(3) 0.019(3) 0.017(3)
C104 0.100(4) 0.212(5) 0.068(3) -0.007(3) 0.015(2) 0.018(4)
C105 0.085(3) 0.215(5) 0.063(2) -0.002(3) 0.009(2) 0.021(3)
C106 0.094(3) 0.223(5) 0.069(3) 0.005(3) 0.001(2) 0.033(4)
C107 0.094(3) 0.224(5) 0.066(3) 0.012(3) -0.013(2) 0.030(4)
C108 0.078(3) 0.204(5) 0.075(3) 0.015(3) -0.006(2) 0.017(3)
C109 0.089(3) 0.199(5) 0.074(3) 0.012(3) -0.014(2) 0.012(3)
C110 0.082(3) 0.205(5) 0.081(3) -0.005(3) -0.015(2) 0.022(3)
C111 0.089(3) 0.218(5) 0.070(3) -0.007(3) -0.022(2) 0.005(3)
C112 0.090(3) 0.220(6) 0.073(3) -0.022(3) -0.017(2) 0.006(4)
C113 0.092(3) 0.245(6) 0.067(3) -0.010(3) -0.015(2) -0.003(4)
C114 0.096(3) 0.233(5) 0.053(2) -0.010(3) -0.005(2) 0.007(4)
C115 0.118(4) 0.238(6) 0.062(3) -0.005(4) 0.011(3) 0.009(4)
C116 0.082(3) 0.209(5) 0.063(2) 0.001(3) 0.002(2) 0.015(3)
C117 0.076(3) 0.198(5) 0.067(2) 0.006(3) -0.001(2) 0.023(3)
C118 0.073(3) 0.204(5) 0.063(2) 0.004(3) -0.007(2) 0.017(3)
C119 0.079(3) 0.210(5) 0.066(3) -0.001(3) -0.014(2) 0.005(3)
C120 0.079(3) 0.211(5) 0.063(3) 0.004(3) -0.010(2) 0.011(3)
Cl1 0.161(3) 0.204(3) 0.0795(16) 0.0125(18) 0.0145(17) 0.004(2)
O1 0.154(7) 0.262(9) 0.082(5) -0.020(5) -0.011(5) -0.020(6)
O2 0.143(7) 0.300(12) 0.089(5) -0.022(6) 0.024(5) 0.005(7)
O3 0.187(10) 0.267(9) 0.127(7) 0.025(7) -0.005(7) 0.063(8)
O4 0.141(5) 0.167(6) 0.057(3) -0.010(3) -0.012(3) -0.033(5)
Cl2 0.0874(13) 0.191(4) 0.0726(11) 0.0168(17) -0.0037(9) 0.0123(18)
O5 0.129(4) 0.198(7) 0.093(3) 0.021(3) -0.029(3) -0.016(4)
O6 0.094(3) 0.174(6) 0.089(3) -0.003(3) 0.009(2) 0.019(3)
O7 0.130(4) 0.185(6) 0.080(3) 0.016(3) 0.031(2) 0.022(4)
O8 0.121(4) 0.144(6) 0.119(4) 0.026(4) -0.013(3) 0.006(4)
Cl2' 0.088(3) 0.155(6) 0.065(3) 0.015(5) 0.014(3) 0.010(5)
Cl3 0.1371(14) 0.2005(18) 0.1030(10) 0.0099(10) -0.0205(9) -0.0453(12)
O9 0.149(4) 0.205(5) 0.189(5) -0.005(4) -0.031(3) -0.040(3)
O10 0.133(3) 0.165(3) 0.116(3) 0.013(2) -0.019(2) -0.024(3)
O11 0.270(7) 0.257(6) 0.115(3) 0.022(3) 0.005(4) -0.097(5)
O12 0.156(4) 0.187(5) 0.317(9) 0.055(5) 0.042(5) 0.010(4)
Cl4 0.167(3) 0.164(3) 0.239(5) 0.071(3) 0.035(3) 0.055(3)
Cl5 0.135(3) 0.289(6) 0.174(4) -0.008(4) -0.054(3) -0.059(4)
C1S 0.095(4) 0.302(9) 0.066(3) -0.013(4) 0.015(3) 0.029(4)
C2S 0.144(5) 0.297(9) 0.069(3) 0.030(4) -0.011(3) 0.037(5)
N1S 0.123(4) 0.296(8) 0.081(3) -0.003(4) 0.017(3) 0.030(4)

loop_
_atom_type_symbol
_atom_type_description
_atom_type_scat_dispersion_real
_atom_type_scat_dispersion_imag
_atom_type_scat_source
C C 0.0032 0.0016 'International Tables Vol C Tables 4.2.6.8 and 6.1.1.4'
H H 0.0000 0.0000 'International Tables Vol C Tables 4.2.6.8 and 6.1.1.4'
N N 0.0061 0.0032 'International Tables Vol C Tables 4.2.6.8 and 6.1.1.4'
O O 0.0106 0.0058 'International Tables Vol C Tables 4.2.6.8 and 6.1.1.4'
S S 0.1203 0.1179 'International Tables Vol C Tables 4.2.6.8 and 6.1.1.4'
Co Co 0.3483 0.9277 'International Tables Vol C Tables 4.2.6.8 and 6.1.1.4'
Cl Cl 0.1435 0.1514 'International Tables Vol C Tables 4.2.6.8 and 6.1.1.4'

loop_
_geom_angle_atom_site_label_1
_geom_angle_atom_site_label_2
_geom_angle_atom_site_label_3
_geom_angle
_geom_angle_site_symmetry_1
_geom_angle_site_symmetry_3
_geom_angle_publ_flag
N2 Co1 N2 167.9(3) 2_656 . ?
N2 Co1 N1 76.99(15) 2_656 2_656 ?
N2 Co1 N1 94.92(17) . 2_656 ?
N2 Co1 N1 94.92(17) 2_656 . ?
N2 Co1 N1 76.99(15) . . ?
N1 Co1 N1 97.1(3) 2_656 . ?
N2 Co1 N3 115.63(18) 2_656 . ?
N2 Co1 N3 73.77(16) . . ?
N1 Co1 N3 96.27(17) 2_656 . ?
N1 Co1 N3 148.72(15) . . ?
N2 Co1 N3 73.78(16) 2_656 2_656 ?
N2 Co1 N3 115.63(18) . 2_656 ?
N1 Co1 N3 148.72(15) 2_656 2_656 ?
N1 Co1 N3 96.28(17) . 2_656 ?
N3 Co1 N3 86.6(2) . 2_656 ?
N5 Co2 N14 165.08(15) . 2_656 ?
N5 Co2 N6 74.17(14) . . ?
N14 Co2 N6 119.40(16) 2_656 . ?
N5 Co2 N13 96.54(18) . 2_656 ?
N14 Co2 N13 76.23(17) 2_656 2_656 ?
N6 Co2 N13 98.19(18) . 2_656 ?
N5 Co2 N15 115.45(18) . 2_656 ?
N14 Co2 N15 73.79(16) 2_656 2_656 ?
N6 Co2 N15 85.93(17) . 2_656 ?
N13 Co2 N15 147.52(16) 2_656 2_656 ?
N5 Co2 N4 76.22(15) . . ?
N14 Co2 N4 91.45(16) 2_656 . ?
N6 Co2 N4 148.23(15) . . ?
N13 Co2 N4 96.33(16) 2_656 . ?
N15 Co2 N4 96.64(18) 2_656 . ?
N8 Co3 N11 168.8(3) . 2_656 ?
N8 Co3 N7 80.0(3) . . ?
N11 Co3 N7 93.9(3) 2_656 . ?
N8 Co3 N12 112.6(3) . 2_656 ?
N11 Co3 N12 76.6(2) 2_656 2_656 ?
N7 Co3 N12 90.7(3) . 2_656 ?
N8 Co3 N9 74.0(2) . . ?
N11 Co3 N9 114.2(3) 2_656 . ?
N7 Co3 N9 149.3(2) . . ?
N12 Co3 N9 84.5(2) 2_656 . ?
N8 Co3 N10 94.2(3) . 2_656 ?
N11 Co3 N10 77.1(2) 2_656 2_656 ?
N7 Co3 N10 96.6(3) . 2_656 ?
N12 Co3 N10 153.1(2) 2_656 2_656 ?
N9 Co3 N10 101.3(2) . 2_656 ?
N11 Co3 N7' 96.8(4) 2_656 . ?
N12 Co3 N7' 114.3(5) 2_656 . ?
N9 Co3 N7' 147.1(4) . . ?
N10 Co3 N7' 74.4(5) 2_656 . ?
N11 Co3 N8' 159.9(5) 2_656 . ?
N12 Co3 N8' 120.3(5) 2_656 . ?
N9 Co3 N8' 80.2(3) . . ?
N10 Co3 N8' 86.6(5) 2_656 . ?
N7' Co3 N8' 67.1(4) . . ?
C101 S1 C17 105.6(3) . . ?
C1 N1 C5 115.6(4) . . ?
C1 N1 Co1 131.7(3) . . ?
C5 N1 Co1 112.6(3) . . ?
C12 N2 C6 120.7(4) . . ?
C12 N2 Co1 121.4(4) . . ?
C6 N2 Co1 117.9(3) . . ?
C13 N3 C14 122.1(5) . . ?
C13 N3 Co1 114.6(4) . . ?
C14 N3 Co1 122.6(3) . . ?
N1 C1 C2 122.8(5) . . ?
N1 C1 H1 118.6 . . ?
C2 C1 H1 118.6 . . ?
C3 C2 C1 121.6(5) . . ?
C3 C2 H2 119.2 . . ?
C1 C2 H2 119.2 . . ?
C2 C3 C4 117.6(5) . . ?
C2 C3 H3 121.2 . . ?
C4 C3 H3 121.2 . . ?
C5 C4 C3 117.5(4) . . ?
C5 C4 C9 118.9(4) . . ?
C3 C4 C9 123.6(5) . . ?
N1 C5 C4 124.8(4) . . ?
N1 C5 C6 115.2(4) . . ?
C4 C5 C6 120.0(4) . . ?
N2 C6 C7 123.2(4) . . ?
N2 C6 C5 116.6(4) . . ?
C7 C6 C5 120.1(5) . . ?
C6 C7 C10 114.8(5) . . ?
C6 C7 C8 118.6(4) . . ?
C10 C7 C8 126.5(4) . . ?
C9 C8 C7 121.4(5) . . ?
C9 C8 H8 119.3 . . ?
C7 C8 H8 119.3 . . ?
C8 C9 C4 120.9(5) . . ?
C8 C9 H9 119.6 . . ?
C4 C9 H9 119.6 . . ?
C11 C10 C7 121.7(5) . . ?
C11 C10 H10 119.2 . . ?
C7 C10 H10 119.2 . . ?
C10 C11 C12 120.1(5) . . ?
C10 C11 H11 120.0 . . ?
C12 C11 H11 120.0 . . ?
N2 C12 C11 119.5(5) . . ?
N2 C12 C13 111.4(4) . . ?
C11 C12 C13 129.1(5) . . ?
N3 C13 C12 118.3(5) . . ?
N3 C13 H13 120.8 . . ?
C12 C13 H13 120.8 . . ?
C19 C14 C15 119.3(5) . . ?
C19 C14 N3 121.6(5) . . ?
C15 C14 N3 118.8(5) . . ?
C16 C15 C14 121.1(6) . . ?
C16 C15 H15 119.4 . . ?
C14 C15 H15 119.4 . . ?
C15 C16 C17 119.8(5) . . ?
C15 C16 H16 120.1 . . ?
C17 C16 H16 120.1 . . ?
C16 C17 C18 119.9(5) . . ?
C16 C17 S1 116.9(4) . . ?
C18 C17 S1 123.2(5) . . ?
C19 C18 C17 119.2(5) . . ?
C19 C18 H18 120.4 . . ?
C17 C18 H18 120.4 . . ?
C14 C19 C18 120.7(5) . . ?
C14 C19 H19 119.7 . . ?
C18 C19 H19 119.7 . . ?
C104 S2 C37 104.3(3) . . ?
C21 N4 C25 116.9(4) . . ?
C21 N4 Co2 131.4(3) . . ?
C25 N4 Co2 111.6(3) . . ?
C32 N5 C26 119.5(4) . . ?
C32 N5 Co2 121.1(3) . . ?
C26 N5 Co2 119.2(3) . . ?
C33 N6 C34 120.9(4) . . ?
C33 N6 Co2 114.7(3) . . ?
C34 N6 Co2 124.0(3) . . ?
N4 C21 C22 123.0(5) . . ?
N4 C21 H21 118.5 . . ?
C22 C21 H21 118.5 . . ?
C23 C22 C21 120.1(5) . . ?
C23 C22 H22 119.9 . . ?
C21 C22 H22 119.9 . . ?
C22 C23 C24 119.2(5) . . ?
C22 C23 H23 120.4 . . ?
C24 C23 H23 120.4 . . ?
C25 C24 C23 116.7(4) . . ?
C25 C24 C29 117.7(4) . . ?
C23 C24 C29 125.5(5) . . ?
N4 C25 C24 124.0(4) . . ?
N4 C25 C26 116.5(4) . . ?
C24 C25 C26 119.5(4) . . ?
N5 C26 C27 123.1(4) . . ?
N5 C26 C25 115.5(4) . . ?
C27 C26 C25 121.4(4) . . ?
C26 C27 C30 115.8(4) . . ?
C26 C27 C28 118.0(4) . . ?
C30 C27 C28 126.2(4) . . ?
C29 C28 C27 120.4(5) . . ?
C29 C28 H28 119.8 . . ?
C27 C28 H28 119.8 . . ?
C28 C29 C24 122.8(5) . . ?
C28 C29 H29 118.6 . . ?
C24 C29 H29 118.6 . . ?
C31 C30 C27 120.8(5) . . ?
C31 C30 H30 119.6 . . ?
C27 C30 H30 119.6 . . ?
C30 C31 C32 119.7(5) . . ?
C30 C31 H31 120.1 . . ?
C32 C31 H31 120.1 . . ?
N5 C32 C31 121.0(4) . . ?
N5 C32 C33 111.1(4) . . ?
C31 C32 C33 127.8(4) . . ?
N6 C33 C32 118.1(4) . . ?
N6 C33 H33 120.9 . . ?
C32 C33 H33 120.9 . . ?
C39 C34 C35 118.9(4) . . ?
C39 C34 N6 118.9(4) . . ?
C35 C34 N6 122.0(4) . . ?
C36 C35 C34 119.4(4) . . ?
C36 C35 H35 120.3 . . ?
C34 C35 H35 120.3 . . ?
C37 C36 C35 121.6(4) . . ?
C37 C36 H36 119.2 . . ?
C35 C36 H36 119.2 . . ?
C36 C37 C38 119.0(4) . . ?
C36 C37 S2 123.6(3) . . ?
C38 C37 S2 117.3(4) . . ?
C39 C38 C37 119.4(4) . . ?
C39 C38 H38 120.3 . . ?
C37 C38 H38 120.3 . . ?
C38 C39 C34 121.7(4) . . ?
C38 C39 H39 119.2 . . ?
C34 C39 H39 119.2 . . ?
C57 S3 C107 104.8(3) . . ?
C41 N7 C45 115.2(6) . . ?
C41 N7 Co3 134.9(6) . . ?
C45 N7 Co3 109.8(5) . . ?
C46 N8 C52 119.4(6) . . ?
C46 N8 Co3 117.1(4) . . ?
C52 N8 Co3 123.0(5) . . ?
C53 N9 C54 118.7(5) . . ?
C53 N9 Co3 112.6(4) . . ?
C54 N9 Co3 128.3(5) . . ?
N7 C41 C42 124.2(8) . . ?
N7 C41 H41 117.9 . . ?
C42 C41 H41 117.9 . . ?
C43 C42 C41 120.4(8) . . ?
C43 C42 H42 119.8 . . ?
C41 C42 H42 119.8 . . ?
C42 C43 C44 118.3(7) . . ?
C42 C43 H43 120.9 . . ?
C44 C43 H43 120.9 . . ?
C45 C44 C43 117.4(7) . . ?
C45 C44 C49 117.9(7) . . ?
C43 C44 C49 124.5(7) . . ?
N7 C45 C44 124.1(6) . . ?
N7 C45 C46 116.1(6) . . ?
C44 C45 C46 119.6(6) . . ?
N8 C46 C47 123.6(6) . . ?
N8 C46 C45 115.2(6) . . ?
C47 C46 C45 120.7(6) . . ?
C46 C47 C50 115.2(7) . . ?
C46 C47 C48 117.7(6) . . ?
C50 C47 C48 126.2(7) . . ?
C49 C48 C47 121.9(8) . . ?
C49 C48 H48 119.1 . . ?
C47 C48 H48 119.1 . . ?
C48 C49 C44 121.1(8) . . ?
C48 C49 H49 119.4 . . ?
C44 C49 H49 119.4 . . ?
C51 C50 C47 120.4(7) . . ?
C51 C50 H50 119.8 . . ?
C47 C50 H50 119.8 . . ?
C50 C51 C52 119.1(7) . . ?
C50 C51 H51 120.5 . . ?
C52 C51 H51 120.5 . . ?
N8 C52 C51 120.9(7) . . ?
N8 C52 C53 110.3(6) . . ?
C51 C52 C53 128.0(7) . . ?
N9 C53 C52 118.5(6) . . ?
N9 C53 C52' 122.6(7) . . ?
N9 C53 H53 120.8 . . ?
C52 C53 H53 120.8 . . ?
N9 C53 H53' 118.7 . . ?
C52' C53 H53' 118.7 . . ?
C59 C54 C55 119.3(6) . . ?
C59 C54 N9 122.5(5) . . ?
C55 C54 N9 117.9(5) . . ?
C56 C55 C54 121.3(6) . . ?
C56 C55 H55 119.3 . . ?
C54 C55 H55 119.3 . . ?
C55 C56 C57 119.1(5) . . ?
C55 C56 H56 120.5 . . ?
C57 C56 H56 120.5 . . ?
C56 C57 C58 120.1(5) . . ?
C56 C57 S3 115.6(4) . . ?
C58 C57 S3 124.2(4) . . ?
C59 C58 C57 120.1(5) . . ?
C59 C58 H58 119.9 . . ?
C57 C58 H58 119.9 . . ?
C58 C59 C54 120.0(6) . . ?
C58 C59 H59 120.0 . . ?
C54 C59 H59 120.0 . . ?
C41' N7' C45' 116.4(7) . . ?
C41' N7' Co3 124.0(7) . . ?
C45' N7' Co3 119.5(6) . . ?
C52' N8' C46' 119.2(7) . . ?
C52' N8' Co3 117.4(8) . . ?
C46' N8' Co3 120.7(6) . . ?
N7' C41' C42' 123.7(8) . . ?
N7' C41' H41' 118.1 . . ?
C42' C41' H41' 118.1 . . ?
C43' C42' C41' 119.9(8) . . ?
C43' C42' H42' 120.0 . . ?
C41' C42' H42' 120.0 . . ?
C42' C43' C44' 119.2(8) . . ?
C42' C43' H43' 120.4 . . ?
C44' C43' H43' 120.4 . . ?
C45' C44' C43' 116.3(6) . . ?
C45' C44' C49' 118.0(7) . . ?
C43' C44' C49' 124.7(8) . . ?
N7' C45' C44' 124.4(6) . . ?
N7' C45' C46' 116.6(6) . . ?
C44' C45' C46' 118.5(6) . . ?
N8' C46' C47' 123.5(6) . . ?
N8' C46' C45' 115.4(6) . . ?
C47' C46' C45' 118.5(6) . . ?
C46' C47' C50' 115.9(6) . . ?
C46' C47' C48' 116.7(7) . . ?
C50' C47' C48' 126.3(7) . . ?
C49' C48' C47' 119.7(8) . . ?
C49' C48' H48' 120.2 . . ?
C47' C48' H48' 120.2 . . ?
C48' C49' C44' 121.8(8) . . ?
C48' C49' H49' 119.1 . . ?
C44' C49' H49' 119.1 . . ?
C51' C50' C47' 119.9(7) . . ?
C51' C50' H50' 120.1 . . ?
C47' C50' H50' 120.1 . . ?
C50' C51' C52' 120.5(7) . . ?
C50' C51' H51' 119.8 . . ?
C52' C51' H51' 119.8 . . ?
N8' C52' C51' 121.1(8) . . ?
N8' C52' C53 101.4(8) . . ?
C51' C52' C53 137.2(8) . . ?
C77 S4 C110 104.8(3) . . ?
C61 N10 C65 116.2(6) . . ?
C61 N10 Co3 131.6(6) . 2_656 ?
C65 N10 Co3 110.7(5) . 2_656 ?
C72 N11 C66 121.1(6) . . ?
C72 N11 Co3 119.2(5) . 2_656 ?
C66 N11 Co3 119.2(5) . 2_656 ?
C73 N12 C74 123.8(6) . . ?
C73 N12 Co3 112.5(4) . 2_656 ?
C74 N12 Co3 123.0(4) . 2_656 ?
N10 C61 C62 123.4(7) . . ?
N10 C61 H61 118.3 . . ?
C62 C61 H61 118.3 . . ?
C63 C62 C61 120.8(7) . . ?
C63 C62 H62 119.6 . . ?
C61 C62 H62 119.6 . . ?
C62 C63 C64 118.0(7) . . ?
C62 C63 H63 121.0 . . ?
C64 C63 H63 121.0 . . ?
C63 C64 C65 116.5(6) . . ?
C63 C64 C69 126.2(7) . . ?
C65 C64 C69 117.3(6) . . ?
N10 C65 C64 124.5(6) . . ?
N10 C65 C66 116.1(6) . . ?
C64 C65 C66 119.4(6) . . ?
N11 C66 C67 123.3(6) . . ?
N11 C66 C65 115.9(6) . . ?
C67 C66 C65 120.8(6) . . ?
C66 C67 C70 114.0(6) . . ?
C66 C67 C68 119.0(6) . . ?
C70 C67 C68 127.0(7) . . ?
C69 C68 C67 120.0(7) . . ?
C69 C68 H68 120.0 . . ?
C67 C68 H68 120.0 . . ?
C68 C69 C64 123.5(8) . . ?
C68 C69 H69 118.3 . . ?
C64 C69 H69 118.3 . . ?
C71 C70 C67 122.2(7) . . ?
C71 C70 H70 118.9 . . ?
C67 C70 H70 118.9 . . ?
C70 C71 C72 120.6(8) . . ?
C70 C71 H71 119.7 . . ?
C72 C71 H71 119.7 . . ?
N11 C72 C71 118.7(7) . . ?
N11 C72 C73 112.5(6) . . ?
C71 C72 C73 128.8(7) . . ?
N12 C73 C72 118.8(7) . . ?
N12 C73 H73 120.6 . . ?
C72 C73 H73 120.6 . . ?
C79 C74 C75 118.6(5) . . ?
C79 C74 N12 121.6(5) . . ?
C75 C74 N12 119.6(6) . . ?
C76 C75 C74 120.2(6) . . ?
C76 C75 H75 119.9 . . ?
C74 C75 H75 119.9 . . ?
C75 C76 C77 121.0(5) . . ?
C75 C76 H76 119.5 . . ?
C77 C76 H76 119.5 . . ?
C76 C77 C78 118.8(5) . . ?
C76 C77 S4 115.7(4) . . ?
C78 C77 S4 125.4(5) . . ?
C79 C78 C77 119.8(5) . . ?
C79 C78 H78 120.1 . . ?
C77 C78 H78 120.1 . . ?
C78 C79 C74 121.3(5) . . ?
C78 C79 H79 119.4 . . ?
C74 C79 H79 119.4 . . ?
C97 S5 C113 105.4(3) . . ?
C81 N13 C85 116.0(4) . . ?
C81 N13 Co2 131.8(3) . 2_656 ?
C85 N13 Co2 112.2(3) . 2_656 ?
C86 N14 C92 121.2(4) . . ?
C86 N14 Co2 117.6(3) . 2_656 ?
C92 N14 Co2 120.8(3) . 2_656 ?
C93 N15 C94 119.0(4) . . ?
C93 N15 Co2 114.6(3) . 2_656 ?
C94 N15 Co2 125.6(3) . 2_656 ?
N13 C81 C82 122.9(5) . . ?
N13 C81 H81 118.5 . . ?
C82 C81 H81 118.5 . . ?
C83 C82 C81 121.6(5) . . ?
C83 C82 H82 119.2 . . ?
C81 C82 H82 119.2 . . ?
C82 C83 C84 117.8(5) . . ?
C82 C83 H83 121.1 . . ?
C84 C83 H83 121.1 . . ?
C83 C84 C85 116.7(4) . . ?
C83 C84 C89 124.7(5) . . ?
C85 C84 C89 118.6(5) . . ?
N13 C85 C84 124.9(4) . . ?
N13 C85 C86 116.0(4) . . ?
C84 C85 C86 119.1(4) . . ?
N14 C86 C87 122.9(4) . . ?
N14 C86 C85 116.1(4) . . ?
C87 C86 C85 120.9(4) . . ?
C90 C87 C86 114.7(4) . . ?
C90 C87 C88 126.8(5) . . ?
C86 C87 C88 118.4(5) . . ?
C89 C88 C87 120.9(5) . . ?
C89 C88 H88 119.5 . . ?
C87 C88 H88 119.5 . . ?
C88 C89 C84 122.1(5) . . ?
C88 C89 H89 119.0 . . ?
C84 C89 H89 119.0 . . ?
C91 C90 C87 122.3(5) . . ?
C91 C90 H90 118.9 . . ?
C87 C90 H90 118.9 . . ?
C90 C91 C92 118.9(5) . . ?
C90 C91 H91 120.5 . . ?
C92 C91 H91 120.5 . . ?
N14 C92 C91 119.8(5) . . ?
N14 C92 C93 111.8(4) . . ?
C91 C92 C93 128.3(5) . . ?
N15 C93 C92 118.1(5) . . ?
N15 C93 H93 121.0 . . ?
C92 C93 H93 121.0 . . ?
C99 C94 C95 118.9(4) . . ?
C99 C94 N15 122.1(4) . . ?
C95 C94 N15 119.0(4) . . ?
C96 C95 C94 120.7(4) . . ?
C96 C95 H95 119.7 . . ?
C94 C95 H95 119.7 . . ?
C95 C96 C97 119.6(5) . . ?
C95 C96 H96 120.2 . . ?
C97 C96 H96 120.2 . . ?
C98 C97 C96 119.4(4) . . ?
C98 C97 S5 124.5(4) . . ?
C96 C97 S5 116.1(4) . . ?
C99 C98 C97 119.3(4) . . ?
C99 C98 H98 120.3 . . ?
C97 C98 H98 120.3 . . ?
C94 C99 C98 121.6(5) . . ?
C94 C99 H99 119.2 . . ?
C98 C99 H99 119.2 . . ?
C115 C101 C102 121.1(7) . . ?
C115 C101 S1 117.1(5) . . ?
C102 C101 S1 120.8(5) . . ?
C116 C102 C103 116.7(5) . . ?
C116 C102 C101 114.2(6) . . ?
C103 C102 C101 127.9(7) . . ?
C104 C103 C102 119.8(6) . . ?
C104 C103 H103 120.1 . . ?
C102 C103 H103 120.1 . . ?
C103 C104 C105 122.3(5) . . ?
C103 C104 S2 116.1(6) . . ?
C105 C104 S2 120.7(4) . . ?
C117 C105 C106 112.8(7) . . ?
C117 C105 C104 114.9(5) . . ?
C106 C105 C104 131.4(5) . . ?
C107 C106 C105 124.2(6) . . ?
C107 C106 H106 117.9 . . ?
C105 C106 H106 117.9 . . ?
C106 C107 C108 121.0(5) . . ?
C106 C107 S3 117.1(4) . . ?
C108 C107 S3 120.8(6) . . ?
C118 C108 C109 116.6(5) . . ?
C118 C108 C107 111.4(6) . . ?
C109 C108 C107 130.4(5) . . ?
C110 C109 C108 123.2(5) . . ?
C110 C109 H109 118.4 . . ?
C108 C109 H109 118.4 . . ?
C109 C110 C111 120.4(6) . . ?
C109 C110 S4 117.0(5) . . ?
C111 C110 S4 121.6(5) . . ?
C119 C111 C110 115.9(5) . . ?
C119 C111 C112 113.8(6) . . ?
C110 C111 C112 129.1(6) . . ?
C113 C112 C111 120.2(6) . . ?
C113 C112 H112 119.9 . . ?
C111 C112 H112 119.9 . . ?
C112 C113 C114 124.3(6) . . ?
C112 C113 S5 115.8(6) . . ?
C114 C113 S5 118.4(6) . . ?
C120 C114 C115 117.3(6) . . ?
C120 C114 C113 111.1(7) . . ?
C115 C114 C113 130.4(6) . . ?
C101 C115 C114 121.6(6) . . ?
C101 C115 H115 119.2 . . ?
C114 C115 H115 119.2 . . ?
C102 C116 C120 125.0(5) . . ?
C102 C116 C117 122.7(6) . . ?
C120 C116 C117 106.3(6) . . ?
C118 C117 C105 122.6(5) . . ?
C118 C117 C116 108.6(5) . . ?
C105 C117 C116 122.2(7) . . ?
C117 C118 C108 126.0(5) . . ?
C117 C118 C119 108.3(5) . . ?
C108 C118 C119 120.0(6) . . ?
C120 C119 C111 123.9(5) . . ?
C120 C119 C118 107.3(6) . . ?
C111 C119 C118 122.8(6) . . ?
C119 C120 C114 125.2(6) . . ?
C119 C120 C116 109.5(5) . . ?
C114 C120 C116 119.4(7) . . ?
O3 Cl1 O2 108.1(6) . . ?
O3 Cl1 O4 113.0(6) . . ?
O2 Cl1 O4 109.4(5) . . ?
O3 Cl1 O1 106.7(6) . . ?
O2 Cl1 O1 108.0(6) . . ?
O4 Cl1 O1 111.3(5) . . ?
O6 Cl2 O5 108.9(4) . . ?
O6 Cl2 O8 111.7(5) . . ?
O5 Cl2 O8 110.1(5) . . ?
O6 Cl2 O7 107.7(4) . . ?
O5 Cl2 O7 107.6(4) . . ?
O8 Cl2 O7 110.7(5) . . ?
O6' Cl2' O7' 106.8(10) . . ?
O6' Cl2' O5' 110.2(10) . . ?
O7' Cl2' O5' 107.8(10) . . ?
O6' Cl2' O8' 109.1(10) . . ?
O7' Cl2' O8' 112.1(10) . . ?
O5' Cl2' O8' 110.7(10) . . ?
O12 Cl3 O9 113.3(4) . . ?
O12 Cl3 O10 110.9(3) . . ?
O9 Cl3 O10 108.0(3) . . ?
O12 Cl3 O11 110.4(4) . . ?
O9 Cl3 O11 105.9(4) . . ?
O10 Cl3 O11 108.1(3) . . ?
O16 Cl4 O14 114.7(9) . . ?
O16 Cl4 O13 111.6(10) . . ?
O14 Cl4 O13 113.0(9) . . ?
O16 Cl4 O15 106.6(8) . . ?
O14 Cl4 O15 105.6(7) . . ?
O13 Cl4 O15 104.4(8) . . ?
O17 Cl5 O18 115.7(9) . . ?
O17 Cl5 O20 109.8(7) . . ?
O18 Cl5 O20 110.0(8) . . ?
O17 Cl5 O19 111.4(10) . . ?
O18 Cl5 O19 102.9(9) . . ?
O20 Cl5 O19 106.7(8) . . ?
N2S C3S C4S 170(3) . . ?
N1S C1S C2S 179.1(9) . . ?
C1S C2S H2S1 109.5 . . ?
C1S C2S H2S2 109.5 . . ?
H2S1 C2S H2S2 109.5 . . ?
C1S C2S H2S3 109.5 . . ?
H2S1 C2S H2S3 109.5 . . ?
H2S2 C2S H2S3 109.5 . . ?

loop_
_geom_bond_atom_site_label_1
_geom_bond_atom_site_label_2
_geom_bond_distance
_geom_bond_site_symmetry_2
_geom_bond_publ_flag
Co1 N2 2.034(4) 2_656 ?
Co1 N2 2.034(4) . ?
Co1 N1 2.189(4) 2_656 ?
Co1 N1 2.189(4) . ?
Co1 N3 2.195(5) . ?
Co1 N3 2.195(5) 2_656 ?
Co2 N5 2.039(4) . ?
Co2 N14 2.058(4) 2_656 ?
Co2 N6 2.185(4) . ?
Co2 N13 2.190(5) 2_656 ?
Co2 N15 2.199(5) 2_656 ?
Co2 N4 2.223(4) . ?
Co3 N8 1.951(7) . ?
Co3 N11 1.988(6) 2_656 ?
Co3 N7 2.128(7) . ?
Co3 N12 2.139(6) 2_656 ?
Co3 N9 2.213(5) . ?
Co3 N10 2.238(7) 2_656 ?
Co3 N7' 2.382(13) . ?
Co3 N8' 2.392(15) . ?
S1 C101 1.777(7) . ?
S1 C17 1.778(5) . ?
N1 C1 1.334(5) . ?
N1 C5 1.373(5) . ?
N2 C12 1.340(5) . ?
N2 C6 1.349(5) . ?
N3 C13 1.273(5) . ?
N3 C14 1.410(6) . ?
C1 C2 1.386(6) . ?
C1 H1 0.9500 . ?
C2 C3 1.361(6) . ?
C2 H2 0.9500 . ?
C3 C4 1.408(6) . ?
C3 H3 0.9500 . ?
C4 C5 1.386(6) . ?
C4 C9 1.448(6) . ?
C5 C6 1.442(6) . ?
C6 C7 1.404(5) . ?
C7 C10 1.408(6) . ?
C7 C8 1.428(6) . ?
C8 C9 1.352(6) . ?
C8 H8 0.9500 . ?
C9 H9 0.9500 . ?
C10 C11 1.363(6) . ?
C10 H10 0.9500 . ?
C11 C12 1.397(6) . ?
C11 H11 0.9500 . ?
C12 C13 1.444(6) . ?
C13 H13 0.9500 . ?
C14 C19 1.370(6) . ?
C14 C15 1.406(6) . ?
C15 C16 1.364(6) . ?
C15 H15 0.9500 . ?
C16 C17 1.391(6) . ?
C16 H16 0.9500 . ?
C17 C18 1.406(6) . ?
C18 C19 1.397(6) . ?
C18 H18 0.9500 . ?
C19 H19 0.9500 . ?
S2 C104 1.759(6) . ?
S2 C37 1.765(5) . ?
N4 C21 1.321(5) . ?
N4 C25 1.372(5) . ?
N5 C32 1.347(5) . ?
N5 C26 1.350(5) . ?
N6 C33 1.284(5) . ?
N6 C34 1.414(5) . ?
C21 C22 1.390(6) . ?
C21 H21 0.9500 . ?
C22 C23 1.367(6) . ?
C22 H22 0.9500 . ?
C23 C24 1.405(6) . ?
C23 H23 0.9500 . ?
C24 C25 1.395(6) . ?
C24 C29 1.437(6) . ?
C25 C26 1.441(6) . ?
C26 C27 1.405(5) . ?
C27 C30 1.418(6) . ?
C27 C28 1.425(6) . ?
C28 C29 1.358(6) . ?
C28 H28 0.9500 . ?
C29 H29 0.9500 . ?
C30 C31 1.366(6) . ?
C30 H30 0.9500 . ?
C31 C32 1.390(5) . ?
C31 H31 0.9500 . ?
C32 C33 1.452(6) . ?
C33 H33 0.9500 . ?
C34 C39 1.383(6) . ?
C34 C35 1.397(5) . ?
C35 C36 1.385(6) . ?
C35 H35 0.9500 . ?
C36 C37 1.381(6) . ?
C36 H36 0.9500 . ?
C37 C38 1.401(5) . ?
C38 C39 1.382(5) . ?
C38 H38 0.9500 . ?
C39 H39 0.9500 . ?
S3 C57 1.761(6) . ?
S3 C107 1.772(6) . ?
N7 C41 1.340(7) . ?
N7 C45 1.373(7) . ?
N8 C46 1.340(6) . ?
N8 C52 1.349(6) . ?
N9 C53 1.276(6) . ?
N9 C54 1.410(6) . ?
C41 C42 1.388(7) . ?
C41 H41 0.9500 . ?
C42 C43 1.361(7) . ?
C42 H42 0.9500 . ?
C43 C44 1.419(7) . ?
C43 H43 0.9500 . ?
C44 C45 1.402(7) . ?
C44 C49 1.440(7) . ?
C45 C46 1.451(7) . ?
C46 C47 1.393(7) . ?
C47 C50 1.416(7) . ?
C47 C48 1.427(7) . ?
C48 C49 1.362(7) . ?
C48 H48 0.9500 . ?
C49 H49 0.9500 . ?
C50 C51 1.367(7) . ?
C50 H50 0.9500 . ?
C51 C52 1.386(7) . ?
C51 H51 0.9500 . ?
C52 C53 1.429(7) . ?
C53 C52' 1.961(18) . ?
C53 H53 0.9500 . ?
C53 H53' 0.9500 . ?
C54 C59 1.379(6) . ?
C54 C55 1.394(6) . ?
C55 C56 1.372(7) . ?
C55 H55 0.9500 . ?
C56 C57 1.383(6) . ?
C56 H56 0.9500 . ?
C57 C58 1.398(6) . ?
C58 C59 1.377(6) . ?
C58 H58 0.9500 . ?
C59 H59 0.9500 . ?
N7' C41' 1.325(6) . ?
N7' C45' 1.363(5) . ?
N8' C52' 1.333(5) . ?
N8' C46' 1.349(5) . ?
C41' C42' 1.385(7) . ?
C41' H41' 0.9500 . ?
C42' C43' 1.370(7) . ?
C42' H42' 0.9500 . ?
C43' C44' 1.410(6) . ?
C43' H43' 0.9500 . ?
C44' C45' 1.406(5) . ?
C44' C49' 1.431(7) . ?
C45' C46' 1.445(6) . ?
C46' C47' 1.407(5) . ?
C47' C50' 1.411(6) . ?
C47' C48' 1.427(7) . ?
C48' C49' 1.355(7) . ?
C48' H48' 0.9500 . ?
C49' H49' 0.9500 . ?
C50' C51' 1.367(7) . ?
C50' H50' 0.9500 . ?
C51' C52' 1.390(6) . ?
C51' H51' 0.9500 . ?
S4 C77 1.764(5) . ?
S4 C110 1.774(6) . ?
N10 C61 1.314(7) . ?
N10 C65 1.371(6) . ?
N11 C72 1.319(7) . ?
N11 C66 1.371(6) . ?
N12 C73 1.266(6) . ?
N12 C74 1.412(6) . ?
C61 C62 1.384(7) . ?
C61 H61 0.9500 . ?
C62 C63 1.378(7) . ?
C62 H62 0.9500 . ?
C63 C64 1.404(7) . ?
C63 H63 0.9500 . ?
C64 C65 1.410(7) . ?
C64 C69 1.424(7) . ?
C65 C66 1.438(7) . ?
C66 C67 1.384(6) . ?
C67 C70 1.393(7) . ?
C67 C68 1.427(7) . ?
C68 C69 1.338(8) . ?
C68 H68 0.9500 . ?
C69 H69 0.9500 . ?
C70 C71 1.370(7) . ?
C70 H70 0.9500 . ?
C71 C72 1.376(7) . ?
C71 H71 0.9500 . ?
C72 C73 1.442(7) . ?
C73 H73 0.9500 . ?
C74 C79 1.382(6) . ?
C74 C75 1.398(6) . ?
C75 C76 1.373(6) . ?
C75 H75 0.9500 . ?
C76 C77 1.385(6) . ?
C76 H76 0.9500 . ?
C77 C78 1.399(6) . ?
C78 C79 1.381(6) . ?
C78 H78 0.9500 . ?
C79 H79 0.9500 . ?
S5 C97 1.764(5) . ?
S5 C113 1.804(6) . ?
N13 C81 1.315(6) . ?
N13 C85 1.367(5) . ?
N14 C86 1.336(5) . ?
N14 C92 1.337(6) . ?
N15 C93 1.288(5) . ?
N15 C94 1.423(5) . ?
C81 C82 1.393(6) . ?
C81 H81 0.9500 . ?
C82 C83 1.366(6) . ?
C82 H82 0.9500 . ?
C83 C84 1.404(6) . ?
C83 H83 0.9500 . ?
C84 C85 1.407(6) . ?
C84 C89 1.436(6) . ?
C85 C86 1.436(6) . ?
C86 C87 1.410(5) . ?
C87 C90 1.401(6) . ?
C87 C88 1.426(6) . ?
C88 C89 1.348(6) . ?
C88 H88 0.9500 . ?
C89 H89 0.9500 . ?
C90 C91 1.363(6) . ?
C90 H90 0.9500 . ?
C91 C92 1.400(6) . ?
C91 H91 0.9500 . ?
C92 C93 1.447(6) . ?
C93 H93 0.9500 . ?
C94 C99 1.368(6) . ?
C94 C95 1.392(6) . ?
C95 C96 1.385(6) . ?
C95 H95 0.9500 . ?
C96 C97 1.397(6) . ?
C96 H96 0.9500 . ?
C97 C98 1.395(6) . ?
C98 C99 1.379(5) . ?
C98 H98 0.9500 . ?
C99 H99 0.9500 . ?
C101 C115 1.375(9) . ?
C101 C102 1.466(8) . ?
C102 C116 1.353(8) . ?
C102 C103 1.459(8) . ?
C103 C104 1.401(8) . ?
C103 H103 0.9500 . ?
C104 C105 1.447(9) . ?
C105 C117 1.385(8) . ?
C105 C106 1.445(9) . ?
C106 C107 1.367(9) . ?
C106 H106 0.9500 . ?
C107 C108 1.476(8) . ?
C108 C118 1.392(8) . ?
C108 C109 1.409(8) . ?
C109 C110 1.398(7) . ?
C109 H109 0.9500 . ?
C110 C111 1.424(8) . ?
C111 C119 1.392(8) . ?
C111 C112 1.477(8) . ?
C112 C113 1.366(9) . ?
C112 H112 0.9500 . ?
C113 C114 1.488(10) . ?
C114 C120 1.384(8) . ?
C114 C115 1.420(9) . ?
C115 H115 0.9500 . ?
C116 C120 1.420(8) . ?
C116 C117 1.430(7) . ?
C117 C118 1.375(8) . ?
C118 C119 1.442(7) . ?
C119 C120 1.374(8) . ?
Cl1 O3 1.436(7) . ?
Cl1 O2 1.438(6) . ?
Cl1 O4 1.449(6) . ?
Cl1 O1 1.452(7) . ?
Cl2 O6 1.431(5) . ?
Cl2 O5 1.437(5) . ?
Cl2 O8 1.437(6) . ?
Cl2 O7 1.438(5) . ?
Cl2' O6' 1.421(9) . ?
Cl2' O7' 1.427(9) . ?
Cl2' O5' 1.433(9) . ?
Cl2' O8' 1.435(9) . ?
Cl3 O12 1.408(5) . ?
Cl3 O9 1.416(4) . ?
Cl3 O10 1.438(4) . ?
Cl3 O11 1.448(5) . ?
Cl4 O16 1.380(8) . ?
Cl4 O14 1.403(8) . ?
Cl4 O13 1.422(9) . ?
Cl4 O15 1.454(8) . ?
Cl5 O17 1.420(8) . ?
Cl5 O18 1.421(8) . ?
Cl5 O20 1.444(8) . ?
Cl5 O19 1.463(9) . ?
C3S N2S 1.165(14) . ?
C3S C4S 1.493(15) . ?
C1S N1S 1.156(8) . ?
C1S C2S 1.406(9) . ?
C2S H2S1 0.9800 . ?
C2S H2S2 0.9800 . ?
C2S H2S3 0.9800 . ?

loop_
_geom_torsion_atom_site_label_1
_geom_torsion_atom_site_label_2
_geom_torsion_atom_site_label_3
_geom_torsion_atom_site_label_4
_geom_torsion
_geom_torsion_site_symmetry_1
_geom_torsion_site_symmetry_2
_geom_torsion_site_symmetry_3
_geom_torsion_site_symmetry_4
_geom_torsion_publ_flag
C5 N1 C1 C2 -1.2(11) . . . . ?
Co1 N1 C1 C2 -177.3(6) . . . . ?
N1 C1 C2 C3 3.6(13) . . . . ?
C1 C2 C3 C4 -3.3(12) . . . . ?
C2 C3 C4 C5 1.1(10) . . . . ?
C2 C3 C4 C9 -178.3(7) . . . . ?
C1 N1 C5 C4 -1.1(10) . . . . ?
Co1 N1 C5 C4 175.7(5) . . . . ?
C1 N1 C5 C6 178.2(6) . . . . ?
Co1 N1 C5 C6 -5.0(7) . . . . ?
C3 C4 C5 N1 1.2(10) . . . . ?
C9 C4 C5 N1 -179.4(6) . . . . ?
C3 C4 C5 C6 -178.1(6) . . . . ?
C9 C4 C5 C6 1.3(9) . . . . ?
C12 N2 C6 C7 2.6(9) . . . . ?
Co1 N2 C6 C7 -174.0(5) . . . . ?
C12 N2 C6 C5 -175.5(5) . . . . ?
Co1 N2 C6 C5 7.9(7) . . . . ?
N1 C5 C6 N2 -1.4(8) . . . . ?
C4 C5 C6 N2 177.9(6) . . . . ?
N1 C5 C6 C7 -179.6(6) . . . . ?
C4 C5 C6 C7 -0.3(9) . . . . ?
N2 C6 C7 C10 -0.6(9) . . . . ?
C5 C6 C7 C10 177.5(6) . . . . ?
N2 C6 C7 C8 -179.2(6) . . . . ?
C5 C6 C7 C8 -1.1(9) . . . . ?
C6 C7 C8 C9 1.5(10) . . . . ?
C10 C7 C8 C9 -177.0(7) . . . . ?
C7 C8 C9 C4 -0.4(11) . . . . ?
C5 C4 C9 C8 -1.0(10) . . . . ?
C3 C4 C9 C8 178.4(7) . . . . ?
C6 C7 C10 C11 -1.4(10) . . . . ?
C8 C7 C10 C11 177.1(7) . . . . ?
C7 C10 C11 C12 1.5(10) . . . . ?
C6 N2 C12 C11 -2.6(9) . . . . ?
Co1 N2 C12 C11 173.9(4) . . . . ?
C6 N2 C12 C13 175.5(5) . . . . ?
Co1 N2 C12 C13 -8.0(7) . . . . ?
C10 C11 C12 N2 0.6(9) . . . . ?
C10 C11 C12 C13 -177.1(6) . . . . ?
C14 N3 C13 C12 -169.6(5) . . . . ?
Co1 N3 C13 C12 1.3(7) . . . . ?
N2 C12 C13 N3 3.9(8) . . . . ?
C11 C12 C13 N3 -178.2(6) . . . . ?
C13 N3 C14 C19 39.3(7) . . . . ?
Co1 N3 C14 C19 -130.9(4) . . . . ?
C13 N3 C14 C15 -147.0(5) . . . . ?
Co1 N3 C14 C15 42.8(5) . . . . ?
C19 C14 C15 C16 -1.1(7) . . . . ?
N3 C14 C15 C16 -175.0(4) . . . . ?
C14 C15 C16 C17 0.1(7) . . . . ?
C15 C16 C17 C18 2.3(7) . . . . ?
C15 C16 C17 S1 -177.7(4) . . . . ?
C101 S1 C17 C16 -163.5(4) . . . . ?
C101 S1 C17 C18 16.4(5) . . . . ?
C16 C17 C18 C19 -3.7(7) . . . . ?
S1 C17 C18 C19 176.4(3) . . . . ?
C15 C14 C19 C18 -0.3(7) . . . . ?
N3 C14 C19 C18 173.4(4) . . . . ?
C17 C18 C19 C14 2.7(7) . . . . ?
C25 N4 C21 C22 1.9(9) . . . . ?
Co2 N4 C21 C22 -174.7(4) . . . . ?
N4 C21 C22 C23 -0.8(10) . . . . ?
C21 C22 C23 C24 -0.6(9) . . . . ?
C22 C23 C24 C25 0.9(8) . . . . ?
C22 C23 C24 C29 -179.3(6) . . . . ?
C21 N4 C25 C24 -1.6(9) . . . . ?
Co2 N4 C25 C24 175.6(5) . . . . ?
C21 N4 C25 C26 175.2(5) . . . . ?
Co2 N4 C25 C26 -7.6(6) . . . . ?
C23 C24 C25 N4 0.2(9) . . . . ?
C29 C24 C25 N4 -179.6(6) . . . . ?
C23 C24 C25 C26 -176.4(5) . . . . ?
C29 C24 C25 C26 3.7(9) . . . . ?
C32 N5 C26 C27 2.8(9) . . . . ?
Co2 N5 C26 C27 -172.6(5) . . . . ?
C32 N5 C26 C25 -177.3(6) . . . . ?
Co2 N5 C26 C25 7.3(7) . . . . ?
N4 C25 C26 N5 1.0(8) . . . . ?
C24 C25 C26 N5 177.9(5) . . . . ?
N4 C25 C26 C27 -179.2(6) . . . . ?
C24 C25 C26 C27 -2.3(9) . . . . ?
N5 C26 C27 C30 -1.4(10) . . . . ?
C25 C26 C27 C30 178.7(6) . . . . ?
N5 C26 C27 C28 178.9(6) . . . . ?
C25 C26 C27 C28 -1.0(10) . . . . ?
C26 C27 C28 C29 2.6(10) . . . . ?
C30 C27 C28 C29 -177.0(7) . . . . ?
C27 C28 C29 C24 -1.1(10) . . . . ?
C25 C24 C29 C28 -2.1(9) . . . . ?
C23 C24 C29 C28 178.0(6) . . . . ?
C26 C27 C30 C31 0.1(10) . . . . ?
C28 C27 C30 C31 179.8(7) . . . . ?
C27 C30 C31 C32 -0.2(11) . . . . ?
C26 N5 C32 C31 -2.8(9) . . . . ?
Co2 N5 C32 C31 172.5(5) . . . . ?
C26 N5 C32 C33 174.3(6) . . . . ?
Co2 N5 C32 C33 -10.4(7) . . . . ?
C30 C31 C32 N5 1.5(10) . . . . ?
C30 C31 C32 C33 -175.1(7) . . . . ?
C34 N6 C33 C32 -174.6(6) . . . . ?
Co2 N6 C33 C32 -1.0(8) . . . . ?
N5 C32 C33 N6 7.0(9) . . . . ?
C31 C32 C33 N6 -176.1(7) . . . . ?
C33 N6 C34 C39 -148.2(7) . . . . ?
Co2 N6 C34 C39 38.8(8) . . . . ?
C33 N6 C34 C35 35.3(10) . . . . ?
Co2 N6 C34 C35 -137.7(5) . . . . ?
C39 C34 C35 C36 -0.2(10) . . . . ?
N6 C34 C35 C36 176.3(6) . . . . ?
C34 C35 C36 C37 1.8(11) . . . . ?
C35 C36 C37 C38 -2.0(10) . . . . ?
C35 C36 C37 S2 172.7(6) . . . . ?
C104 S2 C37 C36 34.6(7) . . . . ?
C104 S2 C37 C38 -150.6(5) . . . . ?
C36 C37 C38 C39 0.5(10) . . . . ?
S2 C37 C38 C39 -174.5(5) . . . . ?
C37 C38 C39 C34 1.1(10) . . . . ?
C35 C34 C39 C38 -1.3(10) . . . . ?
N6 C34 C39 C38 -177.9(6) . . . . ?
C45 N7 C41 C42 5.3(16) . . . . ?
Co3 N7 C41 C42 -169.8(9) . . . . ?
N7 C41 C42 C43 -0.7(19) . . . . ?
C41 C42 C43 C44 -0.9(19) . . . . ?
C42 C43 C44 C45 -2.2(19) . . . . ?
C42 C43 C44 C49 -177.6(12) . . . . ?
C41 N7 C45 C44 -8.7(16) . . . . ?
Co3 N7 C45 C44 167.6(10) . . . . ?
C41 N7 C45 C46 176.7(10) . . . . ?
Co3 N7 C45 C46 -7.0(12) . . . . ?
C43 C44 C45 N7 7.4(19) . . . . ?
C49 C44 C45 N7 -177.0(11) . . . . ?
C43 C44 C45 C46 -178.2(11) . . . . ?
C49 C44 C45 C46 -2.6(18) . . . . ?
C52 N8 C46 C47 -4.0(16) . . . . ?
Co3 N8 C46 C47 -176.2(9) . . . . ?
C52 N8 C46 C45 -175.4(9) . . . . ?
Co3 N8 C46 C45 12.5(13) . . . . ?
N7 C45 C46 N8 -2.7(15) . . . . ?
C44 C45 C46 N8 -177.6(10) . . . . ?
N7 C45 C46 C47 -174.4(11) . . . . ?
C44 C45 C46 C47 10.8(17) . . . . ?
N8 C46 C47 C50 9.1(17) . . . . ?
C45 C46 C47 C50 180.0(11) . . . . ?
N8 C46 C47 C48 178.9(11) . . . . ?
C45 C46 C47 C48 -10.2(17) . . . . ?
C46 C47 C48 C49 2(2) . . . . ?
C50 C47 C48 C49 170.2(13) . . . . ?
C47 C48 C49 C44 7(2) . . . . ?
C45 C44 C49 C48 -6(2) . . . . ?
C43 C44 C49 C48 169.3(13) . . . . ?
C46 C47 C50 C51 -13.6(17) . . . . ?
C48 C47 C50 C51 177.6(12) . . . . ?
C47 C50 C51 C52 13.2(18) . . . . ?
C46 N8 C52 C51 3.0(15) . . . . ?
Co3 N8 C52 C51 174.6(8) . . . . ?
C46 N8 C52 C53 173.5(9) . . . . ?
Co3 N8 C52 C53 -14.8(11) . . . . ?
C50 C51 C52 N8 -7.7(16) . . . . ?
C50 C51 C52 C53 -176.4(10) . . . . ?
C54 N9 C53 C52 -172.1(7) . . . . ?
Co3 N9 C53 C52 1.2(9) . . . . ?
C54 N9 C53 C52' -160.6(8) . . . . ?
Co3 N9 C53 C52' 12.7(10) . . . . ?
N8 C52 C53 N9 7.6(12) . . . . ?
C51 C52 C53 N9 177.3(9) . . . . ?
C53 N9 C54 C59 38.6(10) . . . . ?
Co3 N9 C54 C59 -133.6(6) . . . . ?
C53 N9 C54 C55 -147.0(7) . . . . ?
Co3 N9 C54 C55 40.8(9) . . . . ?
C59 C54 C55 C56 -0.8(11) . . . . ?
N9 C54 C55 C56 -175.3(7) . . . . ?
C54 C55 C56 C57 2.7(12) . . . . ?
C55 C56 C57 C58 -2.4(11) . . . . ?
C55 C56 C57 S3 -178.5(6) . . . . ?
C107 S3 C57 C56 -158.0(5) . . . . ?
C107 S3 C57 C58 26.0(6) . . . . ?
C56 C57 C58 C59 0.1(10) . . . . ?
S3 C57 C58 C59 175.9(6) . . . . ?
C57 C58 C59 C54 1.9(11) . . . . ?
C55 C54 C59 C58 -1.5(11) . . . . ?
N9 C54 C59 C58 172.8(7) . . . . ?
C45' N7' C41' C42' 0.0(2) . . . . ?
Co3 N7' C41' C42' 176.8(12) . . . . ?
N7' C41' C42' C43' 0.0(2) . . . . ?
C41' C42' C43' C44' 0.0(2) . . . . ?
C42' C43' C44' C45' 0.0(2) . . . . ?
C42' C43' C44' C49' 168(2) . . . . ?
C41' N7' C45' C44' 0.0(2) . . . . ?
Co3 N7' C45' C44' -177.0(12) . . . . ?
C41' N7' C45' C46' -172.3(18) . . . . ?
Co3 N7' C45' C46' 10.7(17) . . . . ?
C43' C44' C45' N7' 0.0(2) . . . . ?
C49' C44' C45' N7' -169(2) . . . . ?
C43' C44' C45' C46' 172.2(18) . . . . ?
C49' C44' C45' C46' 3(2) . . . . ?
C52' N8' C46' C47' 0.0(2) . . . . ?
Co3 N8' C46' C47' 160.9(13) . . . . ?
C52' N8' C46' C45' -161.2(18) . . . . ?
Co3 N8' C46' C45' -0.3(17) . . . . ?
N7' C45' C46' N8' -6.7(19) . . . . ?
C44' C45' C46' N8' -179.5(11) . . . . ?
N7' C45' C46' C47' -168.9(11) . . . . ?
C44' C45' C46' C47' 18.3(18) . . . . ?
N8' C46' C47' C50' 0.0(2) . . . . ?
C45' C46' C47' C50' 160.6(18) . . . . ?
N8' C46' C47' C48' 169(2) . . . . ?
C45' C46' C47' C48' -30(2) . . . . ?
C46' C47' C48' C49' 22(4) . . . . ?
C50' C47' C48' C49' -171(2) . . . . ?
C47' C48' C49' C44' 0(5) . . . . ?
C45' C44' C49' C48' -12(4) . . . . ?
C43' C44' C49' C48' 180(2) . . . . ?
C46' C47' C50' C51' 0.0(2) . . . . ?
C48' C47' C50' C51' -168(2) . . . . ?
C47' C50' C51' C52' 0.0(2) . . . . ?
C46' N8' C52' C51' 0.0(2) . . . . ?
Co3 N8' C52' C51' -161.5(12) . . . . ?
C46' N8' C52' C53 -175.0(13) . . . . ?
Co3 N8' C52' C53 23.5(10) . . . . ?
C50' C51' C52' N8' 0.0(2) . . . . ?
C50' C51' C52' C53 172.8(18) . . . . ?
C65 N10 C61 C62 -1.8(14) . . . . ?
Co3 N10 C61 C62 -166.2(8) 2_656 . . . ?
N10 C61 C62 C63 -6.2(17) . . . . ?
C61 C62 C63 C64 10(2) . . . . ?
C62 C63 C64 C65 -5(2) . . . . ?
C62 C63 C64 C69 170.6(13) . . . . ?
C61 N10 C65 C64 6.3(16) . . . . ?
Co3 N10 C65 C64 173.9(9) 2_656 . . . ?
C61 N10 C65 C66 -174.5(11) . . . . ?
Co3 N10 C65 C66 -7.0(13) 2_656 . . . ?
C63 C64 C65 N10 -3(2) . . . . ?
C69 C64 C65 N10 -179.0(11) . . . . ?
C63 C64 C65 C66 178.1(14) . . . . ?
C69 C64 C65 C66 1.9(18) . . . . ?
C72 N11 C66 C67 1.2(18) . . . . ?
Co3 N11 C66 C67 -170.6(8) 2_656 . . . ?
C72 N11 C66 C65 179.4(12) . . . . ?
Co3 N11 C66 C65 7.6(14) 2_656 . . . ?
N10 C65 C66 N11 0.5(16) . . . . ?
C64 C65 C66 N11 179.7(9) . . . . ?
N10 C65 C66 C67 178.7(8) . . . . ?
C64 C65 C66 C67 -2.1(19) . . . . ?
N11 C66 C67 C70 -2.5(18) . . . . ?
C65 C66 C67 C70 179.4(13) . . . . ?
N11 C66 C67 C68 178.1(10) . . . . ?
C65 C66 C67 C68 0.0(18) . . . . ?
C66 C67 C68 C69 2(2) . . . . ?
C70 C67 C68 C69 -177.1(16) . . . . ?
C67 C68 C69 C64 -3(3) . . . . ?
C63 C64 C69 C68 -175.4(18) . . . . ?
C65 C64 C69 C68 0(2) . . . . ?
C66 C67 C70 C71 0(2) . . . . ?
C68 C67 C70 C71 179.7(11) . . . . ?
C67 C70 C71 C72 3(2) . . . . ?
C66 N11 C72 C71 2(2) . . . . ?
Co3 N11 C72 C71 174.1(8) 2_656 . . . ?
C66 N11 C72 C73 -178.5(8) . . . . ?
Co3 N11 C72 C73 -6.7(16) 2_656 . . . ?
C70 C71 C72 N11 -4(2) . . . . ?
C70 C71 C72 C73 176.6(13) . . . . ?
C74 N12 C73 C72 -171.1(9) . . . . ?
Co3 N12 C73 C72 -0.1(12) 2_656 . . . ?
N11 C72 C73 N12 4.3(17) . . . . ?
C71 C72 C73 N12 -176.7(12) . . . . ?
C73 N12 C74 C79 46.6(11) . . . . ?
Co3 N12 C74 C79 -123.4(7) 2_656 . . . ?
C73 N12 C74 C75 -138.2(8) . . . . ?
Co3 N12 C74 C75 51.7(8) 2_656 . . . ?
C79 C74 C75 C76 -2.7(11) . . . . ?
N12 C74 C75 C76 -178.0(6) . . . . ?
C74 C75 C76 C77 5.7(11) . . . . ?
C75 C76 C77 C78 -5.4(11) . . . . ?
C75 C76 C77 S4 178.6(6) . . . . ?
C110 S4 C77 C76 178.4(5) . . . . ?
C110 S4 C77 C78 2.6(7) . . . . ?
C76 C77 C78 C79 2.3(10) . . . . ?
S4 C77 C78 C79 177.9(5) . . . . ?
C77 C78 C79 C74 0.5(11) . . . . ?
C75 C74 C79 C78 -0.4(11) . . . . ?
N12 C74 C79 C78 174.8(6) . . . . ?
C85 N13 C81 C82 4.5(8) . . . . ?
Co2 N13 C81 C82 -172.5(4) 2_656 . . . ?
N13 C81 C82 C83 -3.7(9) . . . . ?
C81 C82 C83 C84 1.8(9) . . . . ?
C82 C83 C84 C85 -1.1(8) . . . . ?
C82 C83 C84 C89 -179.3(6) . . . . ?
C81 N13 C85 C84 -3.9(8) . . . . ?
Co2 N13 C85 C84 173.7(4) 2_656 . . . ?
C81 N13 C85 C86 174.8(5) . . . . ?
Co2 N13 C85 C86 -7.6(6) 2_656 . . . ?
C83 C84 C85 N13 2.3(8) . . . . ?
C89 C84 C85 N13 -179.4(5) . . . . ?
C83 C84 C85 C86 -176.3(5) . . . . ?
C89 C84 C85 C86 1.9(8) . . . . ?
C92 N14 C86 C87 1.7(9) . . . . ?
Co2 N14 C86 C87 -170.5(5) 2_656 . . . ?
C92 N14 C86 C85 -175.6(6) . . . . ?
Co2 N14 C86 C85 12.1(7) 2_656 . . . ?
N13 C85 C86 N14 -2.3(8) . . . . ?
C84 C85 C86 N14 176.5(5) . . . . ?
N13 C85 C86 C87 -179.7(5) . . . . ?
C84 C85 C86 C87 -1.0(8) . . . . ?
N14 C86 C87 C90 -0.3(10) . . . . ?
C85 C86 C87 C90 177.0(6) . . . . ?
N14 C86 C87 C88 -178.3(6) . . . . ?
C85 C86 C87 C88 -1.0(9) . . . . ?
C90 C87 C88 C89 -175.7(8) . . . . ?
C86 C87 C88 C89 2.0(11) . . . . ?
C87 C88 C89 C84 -1.1(11) . . . . ?
C83 C84 C89 C88 177.1(7) . . . . ?
C85 C84 C89 C88 -1.0(10) . . . . ?
C86 C87 C90 C91 -3.8(11) . . . . ?
C88 C87 C90 C91 174.0(8) . . . . ?
C87 C90 C91 C92 6.2(13) . . . . ?
C86 N14 C92 C91 0.7(10) . . . . ?
Co2 N14 C92 C91 172.8(5) 2_656 . . . ?
C86 N14 C92 C93 176.2(5) . . . . ?
Co2 N14 C92 C93 -11.8(8) 2_656 . . . ?
C90 C91 C92 N14 -4.6(11) . . . . ?
C90 C91 C92 C93 -179.2(7) . . . . ?
C94 N15 C93 C92 -172.8(6) . . . . ?
Co2 N15 C93 C92 -2.7(8) 2_656 . . . ?
N14 C92 C93 N15 9.1(9) . . . . ?
C91 C92 C93 N15 -176.0(7) . . . . ?
C93 N15 C94 C99 42.5(9) . . . . ?
Co2 N15 C94 C99 -126.4(6) 2_656 . . . ?
C93 N15 C94 C95 -135.3(7) . . . . ?
Co2 N15 C94 C95 55.7(8) 2_656 . . . ?
C99 C94 C95 C96 -1.3(10) . . . . ?
N15 C94 C95 C96 176.6(6) . . . . ?
C94 C95 C96 C97 2.9(10) . . . . ?
C95 C96 C97 C98 1.1(10) . . . . ?
C95 C96 C97 S5 -176.7(5) . . . . ?
C113 S5 C97 C98 7.7(7) . . . . ?
C113 S5 C97 C96 -174.7(5) . . . . ?
C96 C97 C98 C99 -6.6(10) . . . . ?
S5 C97 C98 C99 170.9(5) . . . . ?
C95 C94 C99 C98 -4.5(11) . . . . ?
N15 C94 C99 C98 177.7(6) . . . . ?
C97 C98 C99 C94 8.5(11) . . . . ?
C17 S1 C101 C115 -128.7(5) . . . . ?
C17 S1 C101 C102 62.9(5) . . . . ?
C115 C101 C102 C116 10.3(8) . . . . ?
S1 C101 C102 C116 178.3(4) . . . . ?
C115 C101 C102 C103 -156.1(6) . . . . ?
S1 C101 C102 C103 11.9(8) . . . . ?
C116 C102 C103 C104 -8.8(8) . . . . ?
C101 C102 C103 C104 157.3(6) . . . . ?
C102 C103 C104 C105 0.1(8) . . . . ?
C102 C103 C104 S2 -169.2(4) . . . . ?
C37 S2 C104 C103 -137.8(4) . . . . ?
C37 S2 C104 C105 52.7(5) . . . . ?
C103 C104 C105 C117 9.2(8) . . . . ?
S2 C104 C105 C117 178.0(4) . . . . ?
C103 C104 C105 C106 -158.7(6) . . . . ?
S2 C104 C105 C106 10.1(9) . . . . ?
C117 C105 C106 C107 -10.7(8) . . . . ?
C104 C105 C106 C107 157.5(6) . . . . ?
C105 C106 C107 C108 -0.9(9) . . . . ?
C105 C106 C107 S3 -169.1(4) . . . . ?
C57 S3 C107 C106 -140.2(5) . . . . ?
C57 S3 C107 C108 51.6(5) . . . . ?
C106 C107 C108 C118 11.1(8) . . . . ?
S3 C107 C108 C118 178.9(4) . . . . ?
C106 C107 C108 C109 -153.6(6) . . . . ?
S3 C107 C108 C109 14.1(9) . . . . ?
C118 C108 C109 C110 -6.4(8) . . . . ?
C107 C108 C109 C110 157.7(6) . . . . ?
C108 C109 C110 C111 -2.0(8) . . . . ?
C108 C109 C110 S4 -170.4(4) . . . . ?
C77 S4 C110 C109 -127.9(5) . . . . ?
C77 S4 C110 C111 63.9(5) . . . . ?
C109 C110 C111 C119 9.9(8) . . . . ?
S4 C110 C111 C119 177.8(4) . . . . ?
C109 C110 C111 C112 -156.4(6) . . . . ?
S4 C110 C111 C112 11.4(8) . . . . ?
C119 C111 C112 C113 -8.2(7) . . . . ?
C110 C111 C112 C113 158.4(6) . . . . ?
C111 C112 C113 C114 -2.0(8) . . . . ?
C111 C112 C113 S5 -167.6(4) . . . . ?
C97 S5 C113 C112 -128.0(4) . . . . ?
C97 S5 C113 C114 65.5(5) . . . . ?
C112 C113 C114 C120 10.8(7) . . . . ?
S5 C113 C114 C120 176.1(3) . . . . ?
C112 C113 C114 C115 -156.1(6) . . . . ?
S5 C113 C114 C115 9.1(7) . . . . ?
C102 C101 C115 C114 -0.6(9) . . . . ?
S1 C101 C115 C114 -169.0(5) . . . . ?
C120 C114 C115 C101 -9.1(8) . . . . ?
C113 C114 C115 C101 157.2(5) . . . . ?
C103 C102 C116 C120 157.1(5) . . . . ?
C101 C102 C116 C120 -10.9(8) . . . . ?
C103 C102 C116 C117 8.2(8) . . . . ?
C101 C102 C116 C117 -159.8(5) . . . . ?
C106 C105 C117 C118 11.8(7) . . . . ?
C104 C105 C117 C118 -158.4(5) . . . . ?
C106 C105 C117 C116 160.0(5) . . . . ?
C104 C105 C117 C116 -10.1(7) . . . . ?
C102 C116 C117 C118 153.7(5) . . . . ?
C120 C116 C117 C118 -0.1(6) . . . . ?
C102 C116 C117 C105 1.6(8) . . . . ?
C120 C116 C117 C105 -152.3(5) . . . . ?
C105 C117 C118 C108 -1.2(9) . . . . ?
C116 C117 C118 C108 -153.2(5) . . . . ?
C105 C117 C118 C119 151.9(5) . . . . ?
C116 C117 C118 C119 -0.1(6) . . . . ?
C109 C108 C118 C117 156.6(5) . . . . ?
C107 C108 C118 C117 -10.4(8) . . . . ?
C109 C108 C118 C119 6.3(8) . . . . ?
C107 C108 C118 C119 -160.7(5) . . . . ?
C110 C111 C119 C120 -159.1(5) . . . . ?
C112 C111 C119 C120 9.4(7) . . . . ?
C110 C111 C119 C118 -10.0(8) . . . . ?
C112 C111 C119 C118 158.5(5) . . . . ?
C117 C118 C119 C120 0.4(6) . . . . ?
C108 C118 C119 C120 155.4(5) . . . . ?
C117 C118 C119 C111 -153.1(5) . . . . ?
C108 C118 C119 C111 1.9(8) . . . . ?
C111 C119 C120 C114 0.2(8) . . . . ?
C118 C119 C120 C114 -152.9(5) . . . . ?
C111 C119 C120 C116 152.6(5) . . . . ?
C118 C119 C120 C116 -0.5(6) . . . . ?
C115 C114 C120 C119 158.8(5) . . . . ?
C113 C114 C120 C119 -10.1(7) . . . . ?
C115 C114 C120 C116 8.8(7) . . . . ?
C113 C114 C120 C116 -160.0(4) . . . . ?
C102 C116 C120 C119 -152.8(5) . . . . ?
C117 C116 C120 C119 0.4(6) . . . . ?
C102 C116 C120 C114 1.5(8) . . . . ?
C117 C116 C120 C114 154.6(5) . . . . ?
